data_4302554
loop_
_publ_author_name
'Rui Cao'
'Huiyuan Ma'
'Yurii V. Geletii'
'Kenneth I. Hardcastle'
'Craig L. Hill'

_publ_section_title
;
Structurally Characterized Iridium(III)-Containing Polytungstate and
Catalytic Water Oxidation Activity
;
_journal_name_full 'Inorganic Chemistry'
_journal_page_first 5596
_journal_page_last 5598
_journal_paper_doi 10.1021/ic900538g
_journal_volume 48
_journal_year 2009
_chemical_formula_moiety 'Cl4 Ir K10 O85 P2 W20'
_chemical_formula_sum 'Cl4 Ir K10 O85 P2 W20'
_chemical_formula_weight 5823.94
_chemical_name_systematic
; 
 ? 
;
_space_group_IT_number 58
_symmetry_cell_setting orthorhombic
_symmetry_space_group_name_Hall '-P 2 2n'
_symmetry_space_group_name_H-M 'P n n m'
_atom_sites_solution_hydrogens geom
_atom_sites_solution_primary direct
_atom_sites_solution_secondary difmap
_audit_creation_method SHELXL-97
_cell_angle_alpha 90.00
_cell_angle_beta 90.00
_cell_angle_gamma 90.00
_cell_formula_units_Z 2
_cell_length_a 18.6546(7)
_cell_length_b 19.5192(6)
_cell_length_c 14.8670(5)
_cell_measurement_reflns_used 6950
_cell_measurement_temperature 173(2)
_cell_measurement_theta_max 25.00
_cell_measurement_theta_min 2.18
_cell_volume 5413.4(3)
_computing_cell_refinement 'Bruker SAINT'
_computing_data_collection 'Bruker APEX2'
_computing_data_reduction 'Bruker SAINT'
_computing_molecular_graphics 'Bruker SHELXTL'
_computing_structure_refinement 'SHELXL-97 (Sheldrick, 1997)'
_computing_structure_solution 'SHELXS-97 (Sheldrick, 1990)'
_diffrn_ambient_temperature 173(2)
_diffrn_measured_fraction_theta_full 0.997
_diffrn_measured_fraction_theta_max 0.997
_diffrn_measurement_device_type 'Bruker APEX-II CCD'
_diffrn_measurement_method '\f and \w scans'
_diffrn_radiation_monochromator graphite
_diffrn_radiation_source 'fine-focus sealed tube'
_diffrn_radiation_type MoK\a
_diffrn_radiation_wavelength 0.71073
_diffrn_reflns_av_R_equivalents 0.1297
_diffrn_reflns_av_sigmaI/netI 0.0663
_diffrn_reflns_limit_h_max 23
_diffrn_reflns_limit_h_min -23
_diffrn_reflns_limit_k_max 24
_diffrn_reflns_limit_k_min -24
_diffrn_reflns_limit_l_max 18
_diffrn_reflns_limit_l_min -17
_diffrn_reflns_number 77729
_diffrn_reflns_theta_full 26.42
_diffrn_reflns_theta_max 26.42
_diffrn_reflns_theta_min 1.51
_diffrn_standards_number 0
_exptl_absorpt_coefficient_mu 22.976
_exptl_absorpt_correction_T_max 0.2608
_exptl_absorpt_correction_T_min 0.0443
_exptl_absorpt_correction_type multi-scan
_exptl_absorpt_process_details SADABS
_exptl_crystal_colour brown
_exptl_crystal_density_diffrn 3.573
_exptl_crystal_density_method 'not measured'
_exptl_crystal_description needle
_exptl_crystal_F_000 5050
_exptl_crystal_size_max 0.36
_exptl_crystal_size_mid 0.08
_exptl_crystal_size_min 0.08
_refine_diff_density_max 3.130
_refine_diff_density_min -2.356
_refine_diff_density_rms 0.512
_refine_ls_extinction_method none
_refine_ls_goodness_of_fit_ref 1.187
_refine_ls_hydrogen_treatment undef
_refine_ls_matrix_type full
_refine_ls_number_parameters 306
_refine_ls_number_reflns 5782
_refine_ls_number_restraints 0
_refine_ls_restrained_S_all 1.187
_refine_ls_R_factor_all 0.1069
_refine_ls_R_factor_gt 0.0730
_refine_ls_shift/su_max 0.000
_refine_ls_shift/su_mean 0.000
_refine_ls_structure_factor_coef Fsqd
_refine_ls_weighting_details 'calc w=1/[\s^2^(Fo^2^)+(0.0423P)^2^+552.4620P] where P=(Fo^2^+2Fc^2^)/3'
_refine_ls_weighting_scheme calc
_refine_ls_wR_factor_gt 0.1648
_refine_ls_wR_factor_ref 0.1788
_reflns_number_gt 4206
_reflns_number_total 5782
_reflns_threshold_expression >2sigma(I)
_cod_data_source_file ic900538g_si_001.cif
_cod_data_source_block rcir1s
_cod_depositor_comments
;
The following automatic conversions were performed:
'_symmetry_cell_setting' value 'Orthorhombic' changed to 'orthorhombic'
according to '/home/saulius/struct/CIF-dictionaries/cif_core.dic'
dictionary named 'cif_core.dic' version 2.4.1 from 2010-06-29.

Automatic conversion script
Id: cif_fix_enum 1527 2010-12-29 10:47:43Z saulius 
;
_cod_database_code 4302554

loop_
_symmetry_equiv_pos_as_xyz
'x, y, z'
'-x, -y, z'
'-x+1/2, y+1/2, -z+1/2'
'x+1/2, -y+1/2, -z+1/2'
'-x, -y, -z'
'x, y, -z'
'x-1/2, -y-1/2, z-1/2'
'-x-1/2, y-1/2, z-1/2'

loop_
_atom_site_label
_atom_site_type_symbol
_atom_site_fract_x
_atom_site_fract_y
_atom_site_fract_z
_atom_site_U_iso_or_equiv
_atom_site_adp_type
_atom_site_occupancy
_atom_site_symmetry_multiplicity
_atom_site_calc_flag
_atom_site_refinement_flags
_atom_site_disorder_assembly
_atom_site_disorder_group
Ir1 Ir 0.63541(14) 0.73226(13) 0.5000 0.0191(5) Uani 0.50 2 d SP . .
Cl1 Cl 0.7220(6) 0.7422(6) 0.3852(7) 0.026(2) Uani 0.50 1 d P . .
Cl2 Cl 0.6487(9) 0.6108(8) 0.5000 0.033(4) Uani 0.50 2 d SP . .
Cl3 Cl 0.6121(9) 0.8514(7) 0.5000 0.020(3) Uani 0.50 2 d SP . .
W1 W 0.27321(6) 0.72897(6) 0.38540(7) 0.0320(3) Uani 1 1 d . . .
W2 W 0.20792(8) 0.86871(8) 0.5000 0.0295(4) Uani 1 2 d S . .
W3 W 0.47308(7) 0.69726(6) 0.38721(8) 0.0361(3) Uani 1 1 d . . .
W4 W 0.39544(6) 0.84441(5) 0.26216(6) 0.0265(3) Uani 1 1 d . . .
W5 W 0.33510(5) 0.98210(5) 0.37417(6) 0.0239(2) Uani 1 1 d . . .
W6 W 0.5000 1.0000 0.23446(9) 0.0257(3) Uani 1 2 d S . .
P1 P 0.3948(4) 0.8387(4) 0.5000 0.0112(15) Uani 1 2 d S . .
K1 K 0.6063(3) 0.8427(3) 0.2910(4) 0.0364(13) Uani 1 1 d . . .
K2 K 0.6911(6) 0.1339(6) 0.0000 0.059(3) Uani 1 2 d S . .
K3 K 0.5000 0.0000 0.5000 0.081(7) Uani 1 4 d S . .
K4 K 0.2220(12) 0.1228(12) 0.5000 0.057(5) Uani 0.50 2 d SP . .
K5 K 0.1627(8) 0.0741(9) 0.2304(15) 0.081(6) Uani 0.50 1 d P . .
O1 O 0.2269(10) 0.6741(10) 0.3165(12) 0.040(5) Uani 1 1 d . . .
O2 O 0.1988(9) 0.7969(10) 0.4089(13) 0.037(5) Uani 1 1 d . . .
O3 O 0.1191(14) 0.8995(14) 0.5000 0.039(7) Uani 1 2 d S . .
O4 O 0.2483(15) 0.6893(15) 0.5000 0.044(7) Uani 1 2 d S . .
O5 O 0.3612(10) 0.6921(9) 0.3913(11) 0.035(4) Uani 1 1 d . . .
O6 O 0.3121(9) 0.7952(9) 0.3034(11) 0.030(4) Uani 1 1 d . . .
O7 O 0.2529(9) 0.9224(8) 0.4120(11) 0.029(4) Uani 1 1 d . . .
O8 O 0.3168(11) 0.8045(11) 0.5000 0.021(5) Uiso 1 2 d S . .
O9 O 0.4711(18) 0.6480(13) 0.5000 0.051(8) Uani 1 2 d S . .
O10 O 0.4806(12) 0.6307(9) 0.3141(14) 0.049(5) Uani 1 1 d . . .
O11 O 0.4523(9) 0.7722(8) 0.3061(11) 0.029(4) Uani 1 1 d . . .
O12 O 0.3864(9) 0.8255(9) 0.1485(11) 0.030(4) Uani 1 1 d . . .
O13 O 0.3345(8) 0.9248(8) 0.2689(10) 0.021(3) Uani 1 1 d . . .
O14 O 0.2829(10) 1.0501(8) 0.3398(12) 0.031(4) Uani 1 1 d . . .
O15 O 0.3463(11) 0.9980(11) 0.5000 0.016(4) Uiso 1 2 d S . .
O16 O 0.4493(13) 0.7785(12) 0.5000 0.027(5) Uani 1 2 d S . .
O17 O 0.3999(9) 0.8817(8) 0.4146(11) 0.028(4) Uani 1 1 d . . .
O18 O 0.5622(13) 0.7200(10) 0.4018(13) 0.051(6) Uani 1 1 d . . .
O19 O 0.4746(9) 0.9039(9) 0.2596(10) 0.030(4) Uani 1 1 d . . .
O20 O 0.4236(9) 1.0129(9) 0.3464(11) 0.030(4) Uani 1 1 d . . .
O21 O 0.4306(9) 1.0195(9) 0.1625(11) 0.032(4) Uani 1 1 d . . .
O1W O 0.5696(15) 0.0571(15) 0.0000 0.046(7) Uiso 1 2 d S . .
O2W O 0.1666(15) 0.5711(15) 0.5000 0.044(7) Uiso 1 2 d S . .
O3W O 0.0674(15) 0.7387(14) 0.3595(19) 0.014(6) Uiso 0.50 1 d P . .
O4W O 0.1864(15) 0.8847(15) 0.2371(19) 0.016(6) Uiso 0.50 1 d P . .
O5W O 0.2692(16) 0.9817(16) 0.116(2) 0.023(7) Uiso 0.50 1 d P . .
O6W O 0.341(4) 0.560(3) 0.5000 0.060(18) Uiso 0.50 2 d SP . .
O7W O 0.461(3) 0.150(3) 0.0000 0.042(13) Uiso 0.50 2 d SP . .
O8W O 0.5000 0.5000 0.429(4) 0.058(17) Uiso 0.50 2 d SP . .

loop_
_atom_site_aniso_label
_atom_site_aniso_U_11
_atom_site_aniso_U_22
_atom_site_aniso_U_33
_atom_site_aniso_U_23
_atom_site_aniso_U_13
_atom_site_aniso_U_12
Ir1 0.0269(14) 0.0151(12) 0.0153(12) 0.000 0.000 -0.0002(10)
Cl1 0.029(6) 0.030(6) 0.019(5) 0.005(5) 0.004(5) 0.002(5)
Cl2 0.025(9) 0.014(8) 0.059(12) 0.000 0.000 0.004(7)
Cl3 0.045(10) 0.002(6) 0.014(7) 0.000 0.000 -0.005(6)
W1 0.0398(6) 0.0285(6) 0.0277(5) -0.0028(4) -0.0024(5) -0.0104(5)
W2 0.0297(8) 0.0326(8) 0.0261(7) 0.000 0.000 -0.0056(6)
W3 0.0532(7) 0.0225(6) 0.0326(6) -0.0055(5) -0.0005(5) 0.0028(5)
W4 0.0352(6) 0.0261(5) 0.0183(5) -0.0037(4) -0.0005(4) -0.0045(4)
W5 0.0309(5) 0.0229(5) 0.0177(5) 0.0011(4) -0.0010(4) 0.0002(4)
W6 0.0347(8) 0.0272(7) 0.0153(6) 0.000 0.000 -0.0038(6)
P1 0.008(3) 0.010(4) 0.015(4) 0.000 0.000 -0.004(3)
K1 0.039(3) 0.035(3) 0.035(3) -0.001(3) 0.004(3) 0.001(3)
K2 0.073(7) 0.071(7) 0.033(5) 0.000 0.000 -0.001(6)
K3 0.028(7) 0.19(2) 0.025(7) 0.000 0.000 -0.035(10)
K4 0.059(13) 0.075(15) 0.036(10) 0.000 0.000 0.016(11)
K5 0.040(8) 0.065(10) 0.137(17) 0.074(11) -0.023(10) -0.001(7)
O1 0.046(11) 0.045(11) 0.029(10) -0.010(9) -0.009(9) -0.011(9)
O2 0.023(9) 0.045(11) 0.044(11) -0.011(9) -0.001(8) -0.013(8)
O3 0.043(16) 0.043(17) 0.031(14) 0.000 0.000 -0.003(13)
O4 0.048(17) 0.048(17) 0.037(15) 0.000 0.000 -0.031(14)
O5 0.053(12) 0.030(10) 0.021(9) -0.003(8) -0.001(8) -0.016(9)
O6 0.028(9) 0.033(10) 0.028(9) -0.012(8) -0.001(8) -0.006(8)
O7 0.033(9) 0.024(9) 0.031(9) -0.003(7) -0.001(8) -0.013(8)
O9 0.08(2) 0.015(13) 0.057(19) 0.000 0.000 -0.008(14)
O10 0.073(15) 0.026(10) 0.049(13) 0.006(9) 0.004(11) -0.001(10)
O11 0.039(10) 0.026(9) 0.021(9) -0.003(7) 0.008(8) -0.001(8)
O12 0.039(10) 0.036(10) 0.016(8) -0.006(7) 0.000(7) -0.013(8)
O13 0.012(7) 0.030(9) 0.021(8) -0.004(7) -0.002(7) 0.003(7)
O14 0.042(10) 0.021(9) 0.032(10) 0.006(8) -0.006(8) 0.004(8)
O16 0.033(14) 0.029(13) 0.018(12) 0.000 0.000 -0.003(11)
O17 0.039(10) 0.019(8) 0.025(9) 0.004(7) 0.009(8) 0.002(7)
O18 0.088(17) 0.029(11) 0.037(11) 0.008(9) -0.001(11) 0.013(11)
O19 0.047(11) 0.027(9) 0.017(8) -0.007(7) 0.001(8) 0.005(8)
O20 0.035(10) 0.037(10) 0.016(8) 0.004(7) -0.001(7) -0.002(8)
O21 0.027(9) 0.052(12) 0.015(8) -0.001(8) -0.004(7) -0.013(8)

loop_
_atom_type_symbol
_atom_type_description
_atom_type_scat_dispersion_real
_atom_type_scat_dispersion_imag
_atom_type_scat_source
O O 0.0106 0.0060 'International Tables Vol C Tables 4.2.6.8 and 6.1.1.4'
P P 0.1023 0.0942 'International Tables Vol C Tables 4.2.6.8 and 6.1.1.4'
Cl Cl 0.1484 0.1585 'International Tables Vol C Tables 4.2.6.8 and 6.1.1.4'
K K 0.2009 0.2494 'International Tables Vol C Tables 4.2.6.8 and 6.1.1.4'
W W -0.8490 6.8722 'International Tables Vol C Tables 4.2.6.8 and 6.1.1.4'
Ir Ir -1.4442 7.9887 'International Tables Vol C Tables 4.2.6.8 and 6.1.1.4'

loop_
_geom_angle_atom_site_label_1
_geom_angle_atom_site_label_2
_geom_angle_atom_site_label_3
_geom_angle
_geom_angle_site_symmetry_1
_geom_angle_site_symmetry_3
_geom_angle_publ_flag
O18 Ir1 O18 92.9(13) . 6_556 ?
O18 Ir1 Cl1 87.1(7) . . ?
O18 Ir1 Cl1 177.9(6) 6_556 . ?
O18 Ir1 Cl1 177.9(6) . 6_556 ?
O18 Ir1 Cl1 87.1(7) 6_556 6_556 ?
Cl1 Ir1 Cl1 92.7(6) . 6_556 ?
O18 Ir1 Cl3 89.6(6) . . ?
O18 Ir1 Cl3 89.5(6) 6_556 . ?
Cl1 Ir1 Cl3 92.6(4) . . ?
Cl1 Ir1 Cl3 92.6(4) 6_556 . ?
O18 Ir1 Cl2 87.3(6) . . ?
O18 Ir1 Cl2 87.3(6) 6_556 . ?
Cl1 Ir1 Cl2 90.6(4) . . ?
Cl1 Ir1 Cl2 90.6(4) 6_556 . ?
Cl3 Ir1 Cl2 175.4(6) . . ?
O18 Ir1 K2 121.5(6) . 3_655 ?
O18 Ir1 K2 121.5(6) 6_556 3_655 ?
Cl1 Ir1 K2 56.8(3) . 3_655 ?
Cl1 Ir1 K2 56.8(3) 6_556 3_655 ?
Cl3 Ir1 K2 131.3(5) . 3_655 ?
Cl2 Ir1 K2 53.4(5) . 3_655 ?
O18 Ir1 K1 51.8(6) . . ?
O18 Ir1 K1 124.1(6) 6_556 . ?
Cl1 Ir1 K1 57.5(3) . . ?
Cl1 Ir1 K1 129.7(3) 6_556 . ?
Cl3 Ir1 K1 54.48(9) . . ?
Cl2 Ir1 K1 125.18(10) . . ?
K2 Ir1 K1 114.23(13) 3_655 . ?
O18 Ir1 K1 124.1(6) . 6_556 ?
O18 Ir1 K1 51.8(6) 6_556 6_556 ?
Cl1 Ir1 K1 129.7(3) . 6_556 ?
Cl1 Ir1 K1 57.5(3) 6_556 6_556 ?
Cl3 Ir1 K1 54.48(9) . 6_556 ?
Cl2 Ir1 K1 125.18(10) . 6_556 ?
K2 Ir1 K1 114.23(13) 3_655 6_556 ?
K1 Ir1 K1 108.81(19) . 6_556 ?
O18 Ir1 K4 123.5(6) . 5_666 ?
O18 Ir1 K4 123.5(6) 6_556 5_666 ?
Cl1 Ir1 K4 58.0(3) . 5_666 ?
Cl1 Ir1 K4 58.0(3) 6_556 5_666 ?
Cl3 Ir1 K4 53.8(5) . 5_666 ?
Cl2 Ir1 K4 130.8(5) . 5_666 ?
K2 Ir1 K4 77.4(4) 3_655 5_666 ?
K1 Ir1 K4 71.71(19) . 5_666 ?
K1 Ir1 K4 71.71(19) 6_556 5_666 ?
Ir1 Cl1 K2 84.6(4) . 3_655 ?
Ir1 Cl1 K1 84.6(4) . . ?
K2 Cl1 K1 168.6(5) 3_655 . ?
Ir1 Cl1 K4 84.8(4) . 5_666 ?
K2 Cl1 K4 95.3(5) 3_655 5_666 ?
K1 Cl1 K4 87.2(4) . 5_666 ?
Ir1 Cl2 K2 87.4(6) . 3_655 ?
Ir1 Cl3 K1 87.3(3) . 6_556 ?
Ir1 Cl3 K1 87.3(3) . . ?
K1 Cl3 K1 172.6(6) 6_556 . ?
Ir1 Cl3 K4 88.6(7) . 5_666 ?
K1 Cl3 K4 92.5(3) 6_556 5_666 ?
K1 Cl3 K4 92.5(3) . 5_666 ?
Ir1 Cl3 K3 154.8(6) . 1_565 ?
K1 Cl3 K3 91.4(3) 6_556 1_565 ?
K1 Cl3 K3 91.4(3) . 1_565 ?
K4 Cl3 K3 116.5(6) 5_666 1_565 ?
O1 W1 O5 103.8(9) . . ?
O1 W1 O6 103.4(8) . . ?
O5 W1 O6 87.4(7) . . ?
O1 W1 O4 98.9(9) . . ?
O5 W1 O4 90.9(11) . . ?
O6 W1 O4 157.3(8) . . ?
O1 W1 O2 100.0(8) . . ?
O5 W1 O2 156.1(7) . . ?
O6 W1 O2 85.7(8) . . ?
O4 W1 O2 86.7(11) . . ?
O1 W1 O8 168.5(8) . . ?
O5 W1 O8 84.3(7) . . ?
O6 W1 O8 84.8(6) . . ?
O4 W1 O8 72.6(8) . . ?
O2 W1 O8 72.3(7) . . ?
O1 W1 K5 51.0(7) . 3 ?
O5 W1 K5 52.8(6) . 3 ?
O6 W1 K5 97.7(6) . 3 ?
O4 W1 K5 99.3(9) . 3 ?
O2 W1 K5 150.9(6) . 3 ?
O8 W1 K5 136.7(6) . 3 ?
O3 W2 O7 103.3(8) . 6_556 ?
O3 W2 O7 103.3(8) . . ?
O7 W2 O7 88.5(10) 6_556 . ?
O3 W2 O2 99.4(8) . . ?
O7 W2 O2 157.3(8) 6_556 . ?
O7 W2 O2 87.5(7) . . ?
O3 W2 O2 99.4(8) . 6_556 ?
O7 W2 O2 87.5(7) 6_556 6_556 ?
O7 W2 O2 157.3(8) . 6_556 ?
O2 W2 O2 87.6(12) . 6_556 ?
O3 W2 O8 168.3(10) . . ?
O7 W2 O8 84.9(7) 6_556 . ?
O7 W2 O8 84.9(7) . . ?
O2 W2 O8 72.4(6) . . ?
O2 W2 O8 72.4(6) 6_556 . ?
O10 W3 O18 101.3(10) . . ?
O10 W3 O9 100.2(9) . . ?
O18 W3 O9 92.1(11) . . ?
O10 W3 O11 101.3(8) . . ?
O18 W3 O11 94.4(8) . . ?
O9 W3 O11 155.9(9) . . ?
O10 W3 O5 93.7(9) . . ?
O18 W3 O5 164.9(8) . . ?
O9 W3 O5 86.1(11) . . ?
O11 W3 O5 81.6(7) . . ?
O10 W3 O16 171.0(9) . . ?
O18 W3 O16 85.4(9) . . ?
O9 W3 O16 73.3(8) . . ?
O11 W3 O16 84.1(6) . . ?
O5 W3 O16 79.8(7) . . ?
O10 W3 K5 45.3(8) . 3 ?
O18 W3 K5 146.6(7) . 3 ?
O9 W3 K5 94.0(9) . 3 ?
O11 W3 K5 93.2(6) . 3 ?
O5 W3 K5 48.4(5) . 3 ?
O16 W3 K5 127.8(6) . 3 ?
O10 W3 K1 105.1(7) . . ?
O18 W3 K1 43.5(6) . . ?
O9 W3 K1 132.0(9) . . ?
O11 W3 K1 51.0(5) . . ?
O5 W3 K1 131.2(5) . . ?
O16 W3 K1 83.9(5) . . ?
K5 W3 K1 132.4(4) 3 . ?
O12 W4 O19 100.8(7) . . ?
O12 W4 O11 103.5(8) . . ?
O19 W4 O11 91.5(7) . . ?
O12 W4 O6 97.2(7) . . ?
O19 W4 O6 161.5(7) . . ?
O11 W4 O6 88.3(7) . . ?
O12 W4 O13 99.5(8) . . ?
O19 W4 O13 87.8(7) . . ?
O11 W4 O13 156.7(7) . . ?
O6 W4 O13 85.1(7) . . ?
O12 W4 O17 173.5(7) . . ?
O19 W4 O17 78.7(6) . . ?
O11 W4 O17 83.0(6) . . ?
O6 W4 O17 83.0(6) . . ?
O13 W4 O17 74.0(6) . . ?
O12 W4 K1 101.5(6) . . ?
O19 W4 K1 39.3(5) . . ?
O11 W4 K1 52.8(5) . . ?
O6 W4 K1 139.7(5) . . ?
O13 W4 K1 125.7(5) . . ?
O17 W4 K1 82.2(4) . . ?
O14 W5 O20 101.1(8) . . ?
O14 W5 O15 103.1(8) . . ?
O20 W5 O15 94.0(8) . . ?
O14 W5 O13 101.8(7) . . ?
O20 W5 O13 90.7(7) . . ?
O15 W5 O13 153.2(8) . . ?
O14 W5 O7 95.7(8) . . ?
O20 W5 O7 163.1(7) . . ?
O15 W5 O7 84.5(8) . . ?
O13 W5 O7 83.5(7) . . ?
O14 W5 O17 174.9(7) . . ?
O20 W5 O17 82.4(7) . . ?
O15 W5 O17 80.2(7) . . ?
O13 W5 O17 74.3(6) . . ?
O7 W5 O17 80.7(6) . . ?
O14 W5 K3 124.0(6) . 1_565 ?
O20 W5 K3 46.2(5) . 1_565 ?
O15 W5 K3 52.0(6) . 1_565 ?
O13 W5 K3 118.8(4) . 1_565 ?
O7 W5 K3 124.1(5) . 1_565 ?
O17 W5 K3 61.1(4) . 1_565 ?
O14 W5 K1 51.1(6) . 2_675 ?
O20 W5 K1 50.3(5) . 2_675 ?
O15 W5 K1 98.1(6) . 2_675 ?
O13 W5 K1 105.1(5) . 2_675 ?
O7 W5 K1 146.6(5) . 2_675 ?
O17 W5 K1 132.7(4) . 2_675 ?
K3 W5 K1 80.58(9) 1_565 2_675 ?
O14 W5 K4 45.6(6) . 1_565 ?
O20 W5 K4 111.5(7) . 1_565 ?
O15 W5 K4 58.6(6) . 1_565 ?
O13 W5 K4 142.1(5) . 1_565 ?
O7 W5 K4 82.1(6) . 1_565 ?
O17 W5 K4 136.6(4) . 1_565 ?
K3 W5 K4 98.2(3) 1_565 1_565 ?
K1 W5 K4 71.4(3) 2_675 1_565 ?
O21 W6 O21 103.2(11) 2_675 . ?
O21 W6 O19 98.5(8) 2_675 2_675 ?
O21 W6 O19 95.0(8) . 2_675 ?
O21 W6 O19 95.0(8) 2_675 . ?
O21 W6 O19 98.5(8) . . ?
O19 W6 O19 158.2(9) 2_675 . ?
O21 W6 O20 87.5(7) 2_675 2_675 ?
O21 W6 O20 168.5(7) . 2_675 ?
O19 W6 O20 79.1(6) 2_675 2_675 ?
O19 W6 O20 84.5(7) . 2_675 ?
O21 W6 O20 168.5(7) 2_675 . ?
O21 W6 O20 87.5(7) . . ?
O19 W6 O20 84.5(7) 2_675 . ?
O19 W6 O20 79.1(6) . . ?
O20 W6 O20 82.1(9) 2_675 . ?
O21 W6 K1 135.9(6) 2_675 2_675 ?
O21 W6 K1 64.0(6) . 2_675 ?
O19 W6 K1 46.0(5) 2_675 2_675 ?
O19 W6 K1 127.6(5) . 2_675 ?
O20 W6 K1 105.4(4) 2_675 2_675 ?
O20 W6 K1 52.8(4) . 2_675 ?
O21 W6 K1 64.0(6) 2_675 . ?
O21 W6 K1 135.9(6) . . ?
O19 W6 K1 127.6(5) 2_675 . ?
O19 W6 K1 46.0(5) . . ?
O20 W6 K1 52.8(4) 2_675 . ?
O20 W6 K1 105.4(4) . . ?
K1 W6 K1 154.07(19) 2_675 . ?
O21 W6 K3 128.4(6) 2_675 1_565 ?
O21 W6 K3 128.4(6) . 1_565 ?
O19 W6 K3 79.1(5) 2_675 1_565 ?
O19 W6 K3 79.1(4) . 1_565 ?
O20 W6 K3 41.0(4) 2_675 1_565 ?
O20 W6 K3 41.0(4) . 1_565 ?
K1 W6 K3 77.04(9) 2_675 1_565 ?
K1 W6 K3 77.04(9) . 1_565 ?
O17 P1 O17 112.7(13) 6_556 . ?
O17 P1 O16 112.1(8) 6_556 . ?
O17 P1 O16 112.1(8) . . ?
O17 P1 O8 106.6(8) 6_556 . ?
O17 P1 O8 106.6(8) . . ?
O16 P1 O8 106.2(13) . . ?
O17 P1 K3 60.0(7) 6_556 1_565 ?
O17 P1 K3 60.0(7) . 1_565 ?
O16 P1 K3 107.2(9) . 1_565 ?
O8 P1 K3 146.6(9) . 1_565 ?
O19 K1 O1 132.2(6) . 4_565 ?
O19 K1 O3W 83.2(7) . 4_565 ?
O1 K1 O3W 71.8(7) 4_565 4_565 ?
O19 K1 O20 58.3(5) . 2_675 ?
O1 K1 O20 114.9(5) 4_565 2_675 ?
O3W K1 O20 134.2(7) 4_565 2_675 ?
O19 K1 O18 101.1(6) . . ?
O1 K1 O18 116.1(6) 4_565 . ?
O3W K1 O18 85.2(7) 4_565 . ?
O20 K1 O18 123.2(5) 2_675 . ?
O19 K1 O14 110.4(5) . 2_675 ?
O1 K1 O14 70.5(5) 4_565 2_675 ?
O3W K1 O14 138.5(7) 4_565 2_675 ?
O20 K1 O14 53.9(5) 2_675 2_675 ?
O18 K1 O14 127.1(6) . 2_675 ?
O19 K1 Cl3 100.1(5) . . ?
O1 K1 Cl3 123.5(5) 4_565 . ?
O3W K1 Cl3 145.7(7) 4_565 . ?
O20 K1 Cl3 71.4(4) 2_675 . ?
O18 K1 Cl3 60.6(5) . . ?
O14 K1 Cl3 72.5(4) 2_675 . ?
O19 K1 O11 53.2(5) . . ?
O1 K1 O11 135.9(5) 4_565 . ?
O3W K1 O11 65.4(6) 4_565 . ?
O20 K1 O11 102.7(5) 2_675 . ?
O18 K1 O11 51.3(5) . . ?
O14 K1 O11 153.5(5) 2_675 . ?
Cl3 K1 O11 89.1(4) . . ?
O19 K1 Cl1 157.8(5) . . ?
O1 K1 Cl1 68.7(5) 4_565 . ?
O3W K1 Cl1 99.9(6) 4_565 . ?
O20 K1 Cl1 125.2(4) 2_675 . ?
O18 K1 Cl1 57.7(5) . . ?
O14 K1 Cl1 81.9(4) 2_675 . ?
Cl3 K1 Cl1 65.0(4) . . ?
O11 K1 Cl1 108.0(4) . . ?
O19 K1 O21 51.6(5) . 2_675 ?
O1 K1 O21 86.2(5) 4_565 2_675 ?
O3W K1 O21 87.0(6) 4_565 2_675 ?
O20 K1 O21 50.6(4) 2_675 2_675 ?
O18 K1 O21 152.4(6) . 2_675 ?
O14 K1 O21 74.0(4) 2_675 2_675 ?
Cl3 K1 O21 122.0(4) . 2_675 ?
O11 K1 O21 101.6(4) . 2_675 ?
Cl1 K1 O21 149.9(4) . 2_675 ?
O19 K1 W6 30.8(4) . . ?
O1 K1 W6 113.3(4) 4_565 . ?
O3W K1 W6 98.4(6) 4_565 . ?
O20 K1 W6 36.0(3) 2_675 . ?
O18 K1 W6 128.9(5) . . ?
O14 K1 W6 81.3(3) 2_675 . ?
Cl3 K1 W6 101.4(3) . . ?
O11 K1 W6 83.9(3) . . ?
Cl1 K1 W6 161.1(3) . . ?
O21 K1 W6 27.3(3) 2_675 . ?
O19 K1 W5 85.5(4) . 2_675 ?
O1 K1 W5 93.4(4) 4_565 2_675 ?
O3W K1 W5 146.5(6) 4_565 2_675 ?
O20 K1 W5 27.7(3) 2_675 2_675 ?
O18 K1 W5 128.0(4) . 2_675 ?
O14 K1 W5 26.3(3) 2_675 2_675 ?
Cl3 K1 W5 67.4(3) . 2_675 ?
O11 K1 W5 128.7(3) . 2_675 ?
Cl1 K1 W5 102.3(3) . 2_675 ?
O21 K1 W5 61.6(3) 2_675 2_675 ?
W6 K1 W5 59.20(9) . 2_675 ?
O1W K2 O12 73.8(5) . 5_665 ?
O1W K2 O12 73.8(5) . 2_665 ?
O12 K2 O12 106.5(8) 5_665 2_665 ?
O1W K2 O5W 77.6(8) . 5_665 ?
O12 K2 O5W 83.2(7) 5_665 5_665 ?
O12 K2 O5W 145.5(8) 2_665 5_665 ?
O1W K2 O5W 77.6(8) . 2_665 ?
O12 K2 O5W 145.5(8) 5_665 2_665 ?
O12 K2 O5W 83.2(7) 2_665 2_665 ?
O5W K2 O5W 72.1(12) 5_665 2_665 ?
O1W K2 Cl2 137.9(8) . 3_645 ?
O12 K2 Cl2 124.2(4) 5_665 3_645 ?
O12 K2 Cl2 124.2(4) 2_665 3_645 ?
O5W K2 Cl2 68.7(7) 5_665 3_645 ?
O5W K2 Cl2 68.7(7) 2_665 3_645 ?
O1W K2 Cl1 142.7(4) . 3_645 ?
O12 K2 Cl1 120.6(6) 5_665 3_645 ?
O12 K2 Cl1 69.2(4) 2_665 3_645 ?
O5W K2 Cl1 134.6(8) 5_665 3_645 ?
O5W K2 Cl1 93.8(7) 2_665 3_645 ?
Cl2 K2 Cl1 66.0(4) 3_645 3_645 ?
O1W K2 Cl1 142.7(4) . 8_755 ?
O12 K2 Cl1 69.2(4) 5_665 8_755 ?
O12 K2 Cl1 120.6(6) 2_665 8_755 ?
O5W K2 Cl1 93.8(7) 5_665 8_755 ?
O5W K2 Cl1 134.6(8) 2_665 8_755 ?
Cl2 K2 Cl1 66.0(4) 3_645 8_755 ?
Cl1 K2 Cl1 65.3(5) 3_645 8_755 ?
O1W K2 Ir1 177.2(7) . 3_645 ?
O12 K2 Ir1 107.8(4) 5_665 3_645 ?
O12 K2 Ir1 107.8(4) 2_665 3_645 ?
O5W K2 Ir1 100.1(7) 5_665 3_645 ?
O5W K2 Ir1 100.1(7) 2_665 3_645 ?
Cl2 K2 Ir1 39.3(3) 3_645 3_645 ?
Cl1 K2 Ir1 38.6(2) 3_645 3_645 ?
Cl1 K2 Ir1 38.6(2) 8_755 3_645 ?
O1W K2 K4 130.4(8) . 7_665 ?
O12 K2 K4 77.2(5) 5_665 7_665 ?
O12 K2 K4 77.2(5) 2_665 7_665 ?
O5W K2 K4 137.1(7) 5_665 7_665 ?
O5W K2 K4 137.1(7) 2_665 7_665 ?
Cl2 K2 K4 91.7(5) 3_645 7_665 ?
Cl1 K2 K4 43.5(3) 3_645 7_665 ?
Cl1 K2 K4 43.5(3) 8_755 7_665 ?
Ir1 K2 K4 52.4(3) 3_645 7_665 ?
O20 K3 O20 115.3(7) 5_666 2_665 ?
O20 K3 O20 179.999(1) 5_666 1_545 ?
O20 K3 O20 64.7(7) 2_665 1_545 ?
O20 K3 O20 64.7(7) 5_666 6_546 ?
O20 K3 O20 179.999(1) 2_665 6_546 ?
O20 K3 O20 115.3(7) 1_545 6_546 ?
O20 K3 O15 58.3(4) 5_666 5_666 ?
O20 K3 O15 58.3(4) 2_665 5_666 ?
O20 K3 O15 121.7(4) 1_545 5_666 ?
O20 K3 O15 121.7(4) 6_546 5_666 ?
O20 K3 O15 121.7(4) 5_666 1_545 ?
O20 K3 O15 121.7(4) 2_665 1_545 ?
O20 K3 O15 58.3(4) 1_545 1_545 ?
O20 K3 O15 58.3(4) 6_546 1_545 ?
O15 K3 O15 180.000(1) 5_666 1_545 ?
O20 K3 O17 55.3(5) 5_666 5_666 ?
O20 K3 O17 95.4(5) 2_665 5_666 ?
O20 K3 O17 124.7(5) 1_545 5_666 ?
O20 K3 O17 84.6(5) 6_546 5_666 ?
O15 K3 O17 54.0(5) 5_666 5_666 ?
O15 K3 O17 126.0(5) 1_545 5_666 ?
O20 K3 O17 95.4(5) 5_666 2_665 ?
O20 K3 O17 55.3(5) 2_665 2_665 ?
O20 K3 O17 84.6(5) 1_545 2_665 ?
O20 K3 O17 124.7(5) 6_546 2_665 ?
O15 K3 O17 54.0(5) 5_666 2_665 ?
O15 K3 O17 126.0(5) 1_545 2_665 ?
O17 K3 O17 46.3(6) 5_666 2_665 ?
O20 K3 O17 124.7(5) 5_666 1_545 ?
O20 K3 O17 84.6(5) 2_665 1_545 ?
O20 K3 O17 55.3(5) 1_545 1_545 ?
O20 K3 O17 95.4(5) 6_546 1_545 ?
O15 K3 O17 126.0(5) 5_666 1_545 ?
O15 K3 O17 54.0(5) 1_545 1_545 ?
O17 K3 O17 179.999(1) 5_666 1_545 ?
O17 K3 O17 133.7(6) 2_665 1_545 ?
O20 K3 O17 84.6(5) 5_666 6_546 ?
O20 K3 O17 124.7(5) 2_665 6_546 ?
O20 K3 O17 95.4(5) 1_545 6_546 ?
O20 K3 O17 55.3(5) 6_546 6_546 ?
O15 K3 O17 126.0(5) 5_666 6_546 ?
O15 K3 O17 54.0(5) 1_545 6_546 ?
O17 K3 O17 133.7(6) 5_666 6_546 ?
O17 K3 O17 179.999(1) 2_665 6_546 ?
O17 K3 O17 46.3(6) 1_545 6_546 ?
O20 K3 Cl3 67.4(4) 5_666 1_545 ?
O20 K3 Cl3 67.4(4) 2_665 1_545 ?
O20 K3 Cl3 112.6(4) 1_545 1_545 ?
O20 K3 Cl3 112.6(4) 6_546 1_545 ?
O15 K3 Cl3 55.0(5) 5_666 1_545 ?
O15 K3 Cl3 125.0(5) 1_545 1_545 ?
O17 K3 Cl3 104.0(4) 5_666 1_545 ?
O17 K3 Cl3 104.0(4) 2_665 1_545 ?
O17 K3 Cl3 76.0(4) 1_545 1_545 ?
O17 K3 Cl3 76.0(4) 6_546 1_545 ?
O20 K3 Cl3 112.6(4) 5_666 5_666 ?
O20 K3 Cl3 112.6(4) 2_665 5_666 ?
O20 K3 Cl3 67.4(4) 1_545 5_666 ?
O20 K3 Cl3 67.4(4) 6_546 5_666 ?
O15 K3 Cl3 125.0(5) 5_666 5_666 ?
O15 K3 Cl3 55.0(5) 1_545 5_666 ?
O17 K3 Cl3 76.0(4) 5_666 5_666 ?
O17 K3 Cl3 76.0(4) 2_665 5_666 ?
O17 K3 Cl3 104.0(4) 1_545 5_666 ?
O17 K3 Cl3 104.0(4) 6_546 5_666 ?
Cl3 K3 Cl3 179.999(1) 1_545 5_666 ?
O14 K4 O14 105.3(9) 1_545 6_546 ?
O14 K4 Cl3 72.6(6) 1_545 5_666 ?
O14 K4 Cl3 72.6(6) 6_546 5_666 ?
O14 K4 Cl1 131.9(8) 1_545 5_666 ?
O14 K4 Cl1 81.2(5) 6_546 5_666 ?
Cl3 K4 Cl1 63.9(5) 5_666 5_666 ?
O14 K4 Cl1 81.2(5) 1_545 2_665 ?
O14 K4 Cl1 131.9(8) 6_546 2_665 ?
Cl3 K4 Cl1 63.9(5) 5_666 2_665 ?
Cl1 K4 Cl1 62.1(6) 5_666 2_665 ?
O14 K4 O15 52.8(5) 1_545 1_545 ?
O14 K4 O15 52.8(5) 6_546 1_545 ?
Cl3 K4 O15 55.6(5) 5_666 1_545 ?
Cl1 K4 O15 111.1(7) 5_666 1_545 ?
Cl1 K4 O15 111.1(7) 2_665 1_545 ?
O14 K4 Ir1 94.9(6) 1_545 5_666 ?
O14 K4 Ir1 94.9(6) 6_546 5_666 ?
Cl3 K4 Ir1 37.5(4) 5_666 5_666 ?
Cl1 K4 Ir1 37.2(3) 5_666 5_666 ?
Cl1 K4 Ir1 37.2(3) 2_665 5_666 ?
O15 K4 Ir1 93.2(6) 1_545 5_666 ?
O14 K4 W5 24.3(4) 1_545 1_545 ?
O14 K4 W5 81.1(6) 6_546 1_545 ?
Cl3 K4 W5 65.4(4) 5_666 1_545 ?
Cl1 K4 W5 129.2(7) 5_666 1_545 ?
Cl1 K4 W5 98.1(4) 2_665 1_545 ?
O15 K4 W5 28.97(17) 1_545 1_545 ?
Ir1 K4 W5 98.1(5) 5_666 1_545 ?
O14 K4 W5 81.1(6) 1_545 6_546 ?
O14 K4 W5 24.3(4) 6_546 6_546 ?
Cl3 K4 W5 65.4(4) 5_666 6_546 ?
Cl1 K4 W5 98.1(4) 5_666 6_546 ?
Cl1 K4 W5 129.2(7) 2_665 6_546 ?
O15 K4 W5 28.97(17) 1_545 6_546 ?
Ir1 K4 W5 98.1(5) 5_666 6_546 ?
W5 K4 W5 56.8(3) 1_545 6_546 ?
O14 K4 K5 137.8(8) 1_545 6_556 ?
O14 K4 K5 41.1(4) 6_546 6_556 ?
Cl3 K4 K5 107.0(4) 5_666 6_556 ?
Cl1 K4 K5 77.0(3) 5_666 6_556 ?
Cl1 K4 K5 138.0(6) 2_665 6_556 ?
O15 K4 K5 91.0(4) 1_545 6_556 ?
Ir1 K4 K5 109.9(4) 5_666 6_556 ?
W5 K4 K5 115.5(5) 1_545 6_556 ?
W5 K4 K5 62.4(3) 6_546 6_556 ?
O14 K4 K5 41.1(4) 1_545 . ?
O14 K4 K5 137.8(8) 6_546 . ?
Cl3 K4 K5 107.0(4) 5_666 . ?
Cl1 K4 K5 138.0(6) 5_666 . ?
Cl1 K4 K5 77.0(3) 2_665 . ?
O15 K4 K5 91.0(4) 1_545 . ?
Ir1 K4 K5 109.9(4) 5_666 . ?
W5 K4 K5 62.4(3) 1_545 . ?
W5 K4 K5 115.5(5) 6_546 . ?
K5 K4 K5 140.0(7) 6_556 . ?
O14 K4 K1 110.4(7) 1_545 5_666 ?
O14 K4 K1 41.8(4) 6_546 5_666 ?
Cl3 K4 K1 43.6(2) 5_666 5_666 ?
Cl1 K4 K1 45.7(3) 5_666 5_666 ?
Cl1 K4 K1 90.7(5) 2_665 5_666 ?
O15 K4 K1 67.6(4) 1_545 5_666 ?
Ir1 K4 K1 53.5(3) 5_666 5_666 ?
W5 K4 K1 92.9(4) 1_545 5_666 ?
W5 K4 K1 52.9(2) 6_546 5_666 ?
K5 K4 K1 64.6(2) 6_556 5_666 ?
K5 K4 K1 149.8(5) . 5_666 ?
O14 K5 O1 71.7(6) 1_545 3_545 ?
O14 K5 O5 127.1(7) 1_545 3_545 ?
O1 K5 O5 56.0(6) 3_545 3_545 ?
O14 K5 O10 155.5(11) 1_545 3_545 ?
O1 K5 O10 109.5(7) 3_545 3_545 ?
O5 K5 O10 55.9(6) 3_545 3_545 ?
O14 K5 O5W 73.4(7) 1_545 1_545 ?
O1 K5 O5W 79.1(8) 3_545 1_545 ?
O5 K5 O5W 102.1(9) 3_545 1_545 ?
O10 K5 O5W 131.1(10) 3_545 1_545 ?
O14 K5 W1 98.5(5) 1_545 3_545 ?
O1 K5 W1 27.2(4) 3_545 3_545 ?
O5 K5 W1 28.9(4) 3_545 3_545 ?
O10 K5 W1 83.3(5) 3_545 3_545 ?
O5W K5 W1 90.8(7) 1_545 3_545 ?
O14 K5 W3 151.6(7) 1_545 3_545 ?
O1 K5 W3 86.5(5) 3_545 3_545 ?
O5 K5 W3 31.8(4) 3_545 3_545 ?
O10 K5 W3 24.1(4) 3_545 3_545 ?
O5W K5 W3 121.1(8) 1_545 3_545 ?
W1 K5 W3 59.7(2) 3_545 3_545 ?
O14 K5 K4 44.4(6) 1_545 . ?
O1 K5 K4 83.8(7) 3_545 . ?
O5 K5 K4 116.1(7) 3_545 . ?
O10 K5 K4 111.1(8) 3_545 . ?
O5W K5 K4 117.8(7) 1_545 . ?
W1 K5 K4 99.9(5) 3_545 . ?
W3 K5 K4 116.9(6) 3_545 . ?
O14 K5 K1 38.1(4) 1_545 2_665 ?
O1 K5 K1 33.6(4) 3_545 2_665 ?
O5 K5 K1 89.2(5) 3_545 2_665 ?
O10 K5 K1 137.9(6) 3_545 2_665 ?
O5W K5 K1 74.0(6) 1_545 2_665 ?
W1 K5 K1 60.5(2) 3_545 2_665 ?
W3 K5 K1 118.0(3) 3_545 2_665 ?
K4 K5 K1 60.3(4) . 2_665 ?
W1 O1 K1 145.5(10) . 4_465 ?
W1 O1 K5 101.8(9) . 3 ?
K1 O1 K5 110.8(7) 4_465 3 ?
W1 O2 W2 123.3(9) . . ?
W1 O4 W1 124.2(13) 6_556 . ?
W1 O5 W3 153.2(10) . . ?
W1 O5 K5 98.3(7) . 3 ?
W3 O5 K5 99.8(7) . 3 ?
W1 O6 W4 147.4(10) . . ?
W2 O7 W5 149.6(9) . . ?
P1 O8 W2 123.7(12) . . ?
P1 O8 W1 124.4(7) . . ?
W2 O8 W1 91.9(6) . . ?
P1 O8 W1 124.4(7) . 6_556 ?
W2 O8 W1 91.9(6) . 6_556 ?
W1 O8 W1 90.7(7) . 6_556 ?
W3 O9 W3 120.3(13) 6_556 . ?
W3 O10 K5 110.6(10) . 3 ?
W4 O11 W3 153.6(9) . . ?
W4 O11 K1 99.2(6) . . ?
W3 O11 K1 100.9(7) . . ?
W4 O12 K2 140.3(9) . 5_665 ?
W5 O13 W4 120.6(8) . . ?
W5 O14 K5 138.6(9) . 1_565 ?
W5 O14 K4 110.1(8) . 1_565 ?
K5 O14 K4 94.5(8) 1_565 1_565 ?
W5 O14 K1 102.5(8) . 2_675 ?
K5 O14 K1 106.9(6) 1_565 2_675 ?
K4 O14 K1 97.0(7) 1_565 2_675 ?
W5 O15 W5 157.4(12) . 6_556 ?
W5 O15 K3 96.4(6) . 1_565 ?
W5 O15 K3 96.4(6) 6_556 1_565 ?
W5 O15 K4 92.4(6) . 1_565 ?
W5 O15 K4 92.4(6) 6_556 1_565 ?
K3 O15 K4 132.8(8) 1_565 1_565 ?
P1 O16 W3 129.3(7) . 6_556 ?
P1 O16 W3 129.3(7) . . ?
W3 O16 W3 91.0(8) 6_556 . ?
P1 O17 W5 129.2(9) . . ?
P1 O17 W4 128.5(9) . . ?
W5 O17 W4 89.6(6) . . ?
P1 O17 K3 95.9(8) . 1_565 ?
W5 O17 K3 78.7(4) . 1_565 ?
W4 O17 K3 127.7(6) . 1_565 ?
W3 O18 Ir1 140.5(12) . . ?
W3 O18 K1 113.3(9) . . ?
Ir1 O18 K1 96.7(8) . . ?
W4 O19 W6 141.3(10) . . ?
W4 O19 K1 115.3(7) . . ?
W6 O19 K1 103.3(7) . . ?
W5 O20 W6 136.5(9) . . ?
W5 O20 K3 104.9(7) . 1_565 ?
W6 O20 K3 106.6(6) . 1_565 ?
W5 O20 K1 102.0(7) . 2_675 ?
W6 O20 K1 91.2(5) . 2_675 ?
K3 O20 K1 114.8(6) 1_565 2_675 ?
W6 O21 K1 88.7(6) . 2_675 ?
K2 O5W K5 155.3(12) 5_665 1_565 ?

loop_
_geom_bond_atom_site_label_1
_geom_bond_atom_site_label_2
_geom_bond_distance
_geom_bond_site_symmetry_2
_geom_bond_publ_flag
Ir1 O18 2.01(2) . ?
Ir1 O18 2.01(2) 6_556 ?
Ir1 Cl1 2.358(11) . ?
Ir1 Cl1 2.358(11) 6_556 ?
Ir1 Cl3 2.367(14) . ?
Ir1 Cl2 2.384(16) . ?
Ir1 K2 3.762(12) 3_655 ?
Ir1 K1 3.820(6) . ?
Ir1 K1 3.820(6) 6_556 ?
Ir1 K4 3.88(2) 5_666 ?
Cl1 K2 3.163(15) 3_655 ?
Cl1 K1 3.236(13) . ?
Cl1 K4 3.31(2) 5_666 ?
Cl2 K2 3.02(2) 3_655 ?
Cl3 K1 3.113(6) 6_556 ?
Cl3 K1 3.113(6) . ?
Cl3 K4 3.14(3) 5_666 ?
Cl3 K3 3.575(15) 1_565 ?
W1 O1 1.716(17) . ?
W1 O5 1.79(2) . ?
W1 O6 1.919(17) . ?
W1 O4 1.928(12) . ?
W1 O2 1.951(19) . ?
W1 O8 2.396(15) . ?
W1 K5 3.678(14) 3 ?
W2 O3 1.76(3) . ?
W2 O7 1.874(16) 6_556 ?
W2 O7 1.874(16) . ?
W2 O2 1.957(18) . ?
W2 O2 1.957(18) 6_556 ?
W2 O8 2.39(2) . ?
W3 O10 1.70(2) . ?
W3 O18 1.73(2) . ?
W3 O9 1.933(13) . ?
W3 O11 1.934(17) . ?
W3 O5 2.090(19) . ?
W3 O16 2.350(17) . ?
W3 K5 3.904(13) 3 ?
W3 K1 4.035(6) . ?
W4 O12 1.738(16) . ?
W4 O19 1.880(18) . ?
W4 O11 1.882(17) . ?
W4 O6 1.928(17) . ?
W4 O13 1.940(15) . ?
W4 O17 2.382(16) . ?
W4 K1 3.956(6) . ?
W5 O14 1.724(16) . ?
W5 O20 1.805(17) . ?
W5 O15 1.908(4) . ?
W5 O13 1.924(15) . ?
W5 O7 2.006(16) . ?
W5 O17 2.380(16) . ?
W5 K3 3.6171(10) 1_565 ?
W5 K1 3.797(6) 2_675 ?
W5 K4 3.936(19) 1_565 ?
W6 O21 1.722(16) 2_675 ?
W6 O21 1.722(16) . ?
W6 O19 1.970(17) 2_675 ?
W6 O19 1.970(17) . ?
W6 O20 2.205(17) 2_675 ?
W6 O20 2.206(17) . ?
W6 K1 3.750(6) 2_675 ?
W6 K1 3.750(6) . ?
W6 K3 3.9477(13) 1_565 ?
P1 O17 1.524(16) 6_556 ?
P1 O17 1.524(16) . ?
P1 O16 1.55(3) . ?
P1 O8 1.60(2) . ?
P1 K3 3.710(7) 1_565 ?
K1 O19 2.770(18) . ?
K1 O1 2.780(19) 4_565 ?
K1 O3W 2.84(3) 4_565 ?
K1 O20 2.988(18) 2_675 ?
K1 O18 3.02(2) . ?
K1 O14 3.029(18) 2_675 ?
K1 O11 3.192(18) . ?
K1 O21 3.370(19) 2_675 ?
K1 W5 3.797(6) 2_675 ?
K2 O1W 2.72(3) . ?
K2 O12 2.755(18) 5_665 ?
K2 O12 2.755(18) 2_665 ?
K2 O5W 2.94(3) 5_665 ?
K2 O5W 2.94(3) 2_665 ?
K2 Cl2 3.02(2) 3_645 ?
K2 Cl1 3.163(15) 3_645 ?
K2 Cl1 3.163(15) 8_755 ?
K2 Ir1 3.762(12) 3_645 ?
K2 K4 4.78(3) 7_665 ?
K3 O20 2.704(16) 5_666 ?
K3 O20 2.704(16) 2_665 ?
K3 O20 2.704(16) 1_545 ?
K3 O20 2.704(16) 6_546 ?
K3 O15 2.87(2) 5_666 ?
K3 O15 2.87(2) 1_545 ?
K3 O17 3.230(17) 5_666 ?
K3 O17 3.230(17) 2_665 ?
K3 O17 3.230(17) 1_545 ?
K3 O17 3.230(17) 6_546 ?
K3 Cl3 3.575(15) 1_545 ?
K3 Cl3 3.575(15) 5_666 ?
K4 O14 2.99(2) 1_545 ?
K4 O14 2.99(2) 6_546 ?
K4 Cl3 3.14(3) 5_666 ?
K4 Cl1 3.31(2) 5_666 ?
K4 Cl1 3.31(2) 2_665 ?
K4 O15 3.36(3) 1_545 ?
K4 Ir1 3.88(2) 5_666 ?
K4 W5 3.935(19) 1_545 ?
K4 W5 3.935(19) 6_546 ?
K4 K5 4.27(2) 6_556 ?
K4 K5 4.27(2) . ?
K4 K1 4.513(18) 5_666 ?
K5 O14 2.81(2) 1_545 ?
K5 O1 2.92(2) 3_545 ?
K5 O5 2.96(2) 3_545 ?
K5 O10 2.97(3) 3_545 ?
K5 O5W 3.17(4) 1_545 ?
K5 W1 3.678(14) 3_545 ?
K5 W3 3.904(13) 3_545 ?
K5 K1 4.693(17) 2_665 ?
O1 K1 2.780(19) 4_465 ?
O1 K5 2.92(2) 3 ?
O4 W1 1.928(12) 6_556 ?
O5 K5 2.96(2) 3 ?
O8 W1 2.396(15) 6_556 ?
O9 W3 1.933(13) 6_556 ?
O10 K5 2.97(3) 3 ?
O12 K2 2.755(18) 5_665 ?
O14 K5 2.81(2) 1_565 ?
O14 K4 2.99(2) 1_565 ?
O14 K1 3.029(18) 2_675 ?
O15 W5 1.908(4) 6_556 ?
O15 K3 2.87(2) 1_565 ?
O15 K4 3.36(3) 1_565 ?
O16 W3 2.350(17) 6_556 ?
O17 K3 3.230(17) 1_565 ?
O20 K3 2.704(16) 1_565 ?
O20 K1 2.988(18) 2_675 ?
O21 K1 3.370(19) 2_675 ?
O3W K1 2.84(3) 4_465 ?
O5W K2 2.94(3) 5_665 ?
O5W K5 3.18(4) 1_565 ?

loop_
_geom_torsion_atom_site_label_1
_geom_torsion_atom_site_label_2
_geom_torsion_atom_site_label_3
_geom_torsion_atom_site_label_4
_geom_torsion
_geom_torsion_site_symmetry_1
_geom_torsion_site_symmetry_2
_geom_torsion_site_symmetry_3
_geom_torsion_site_symmetry_4
_geom_torsion_publ_flag
O18 Ir1 Cl1 K2 -131.2(6) . . . 3_655 ?
O18 Ir1 Cl1 K2 -39(19) 6_556 . . 3_655 ?
Cl1 Ir1 Cl1 K2 46.7(5) 6_556 . . 3_655 ?
Cl3 Ir1 Cl1 K2 139.4(4) . . . 3_655 ?
Cl2 Ir1 Cl1 K2 -43.9(4) . . . 3_655 ?
K1 Ir1 Cl1 K2 -176.5(4) . . . 3_655 ?
K1 Ir1 Cl1 K2 95.4(4) 6_556 . . 3_655 ?
K4 Ir1 Cl1 K2 95.9(5) 5_666 . . 3_655 ?
O18 Ir1 Cl1 K1 45.3(6) . . . . ?
O18 Ir1 Cl1 K1 137(19) 6_556 . . . ?
Cl1 Ir1 Cl1 K1 -136.8(2) 6_556 . . . ?
Cl3 Ir1 Cl1 K1 -44.1(4) . . . . ?
Cl2 Ir1 Cl1 K1 132.6(4) . . . . ?
K2 Ir1 Cl1 K1 176.5(4) 3_655 . . . ?
K1 Ir1 Cl1 K1 -88.1(4) 6_556 . . . ?
K4 Ir1 Cl1 K1 -87.7(4) 5_666 . . . ?
O18 Ir1 Cl1 K4 133.0(7) . . . 5_666 ?
O18 Ir1 Cl1 K4 -135(19) 6_556 . . 5_666 ?
Cl1 Ir1 Cl1 K4 -49.1(5) 6_556 . . 5_666 ?
Cl3 Ir1 Cl1 K4 43.6(5) . . . 5_666 ?
Cl2 Ir1 Cl1 K4 -139.8(5) . . . 5_666 ?
K2 Ir1 Cl1 K4 -95.9(5) 3_655 . . 5_666 ?
K1 Ir1 Cl1 K4 87.7(4) . . . 5_666 ?
K1 Ir1 Cl1 K4 -0.5(5) 6_556 . . 5_666 ?
O18 Ir1 Cl2 K2 133.5(6) . . . 3_655 ?
O18 Ir1 Cl2 K2 -133.5(6) 6_556 . . 3_655 ?
Cl1 Ir1 Cl2 K2 46.4(3) . . . 3_655 ?
Cl1 Ir1 Cl2 K2 -46.4(3) 6_556 . . 3_655 ?
Cl3 Ir1 Cl2 K2 180.0 . . . 3_655 ?
K1 Ir1 Cl2 K2 95.8(3) . . . 3_655 ?
K1 Ir1 Cl2 K2 -95.8(3) 6_556 . . 3_655 ?
K4 Ir1 Cl2 K2 0.0 5_666 . . 3_655 ?
O18 Ir1 Cl3 K1 133.9(7) . . . 6_556 ?
O18 Ir1 Cl3 K1 41.0(7) 6_556 . . 6_556 ?
Cl1 Ir1 Cl3 K1 -139.0(4) . . . 6_556 ?
Cl1 Ir1 Cl3 K1 -46.1(4) 6_556 . . 6_556 ?
Cl2 Ir1 Cl3 K1 87.5(3) . . . 6_556 ?
K2 Ir1 Cl3 K1 -92.5(3) 3_655 . . 6_556 ?
K1 Ir1 Cl3 K1 174.9(6) . . . 6_556 ?
K4 Ir1 Cl3 K1 -92.5(3) 5_666 . . 6_556 ?
O18 Ir1 Cl3 K1 -41.0(7) . . . . ?
O18 Ir1 Cl3 K1 -133.9(7) 6_556 . . . ?
Cl1 Ir1 Cl3 K1 46.1(4) . . . . ?
Cl1 Ir1 Cl3 K1 139.0(4) 6_556 . . . ?
Cl2 Ir1 Cl3 K1 -87.5(3) . . . . ?
K2 Ir1 Cl3 K1 92.5(3) 3_655 . . . ?
K1 Ir1 Cl3 K1 -174.9(6) 6_556 . . . ?
K4 Ir1 Cl3 K1 92.5(3) 5_666 . . . ?
O18 Ir1 Cl3 K4 -133.5(6) . . . 5_666 ?
O18 Ir1 Cl3 K4 133.5(6) 6_556 . . 5_666 ?
Cl1 Ir1 Cl3 K4 -46.4(3) . . . 5_666 ?
Cl1 Ir1 Cl3 K4 46.4(3) 6_556 . . 5_666 ?
Cl2 Ir1 Cl3 K4 180.0 . . . 5_666 ?
K2 Ir1 Cl3 K4 0.0 3_655 . . 5_666 ?
K1 Ir1 Cl3 K4 -92.5(3) . . . 5_666 ?
K1 Ir1 Cl3 K4 92.5(3) 6_556 . . 5_666 ?
O18 Ir1 Cl3 K3 46.5(6) . . . 1_565 ?
O18 Ir1 Cl3 K3 -46.5(6) 6_556 . . 1_565 ?
Cl1 Ir1 Cl3 K3 133.6(3) . . . 1_565 ?
Cl1 Ir1 Cl3 K3 -133.6(3) 6_556 . . 1_565 ?
Cl2 Ir1 Cl3 K3 0.0 . . . 1_565 ?
K2 Ir1 Cl3 K3 180.0 3_655 . . 1_565 ?
K1 Ir1 Cl3 K3 87.5(3) . . . 1_565 ?
K1 Ir1 Cl3 K3 -87.5(3) 6_556 . . 1_565 ?
K4 Ir1 Cl3 K3 180.0 5_666 . . 1_565 ?
Ir1 Cl3 K1 O19 127.2(5) . . . . ?
K1 Cl3 K1 O19 84(5) 6_556 . . . ?
K4 Cl3 K1 O19 -144.2(6) 5_666 . . . ?
K3 Cl3 K1 O19 -27.6(5) 1_565 . . . ?
Ir1 Cl3 K1 O1 -73.3(7) . . . 4_565 ?
K1 Cl3 K1 O1 -117(5) 6_556 . . 4_565 ?
K4 Cl3 K1 O1 15.2(8) 5_666 . . 4_565 ?
K3 Cl3 K1 O1 131.8(6) 1_565 . . 4_565 ?
Ir1 Cl3 K1 O3W 34.4(13) . . . 4_565 ?
K1 Cl3 K1 O3W -9(6) 6_556 . . 4_565 ?
K4 Cl3 K1 O3W 122.9(12) 5_666 . . 4_565 ?
K3 Cl3 K1 O3W -120.4(11) 1_565 . . 4_565 ?
Ir1 Cl3 K1 O20 178.7(6) . . . 2_675 ?
K1 Cl3 K1 O20 135(5) 6_556 . . 2_675 ?
K4 Cl3 K1 O20 -92.8(6) 5_666 . . 2_675 ?
K3 Cl3 K1 O20 23.9(4) 1_565 . . 2_675 ?
Ir1 Cl3 K1 O18 30.1(6) . . . . ?
K1 Cl3 K1 O18 -13(5) 6_556 . . . ?
K4 Cl3 K1 O18 118.6(8) 5_666 . . . ?
K3 Cl3 K1 O18 -124.7(6) 1_565 . . . ?
Ir1 Cl3 K1 O14 -124.4(6) . . . 2_675 ?
K1 Cl3 K1 O14 -168(5) 6_556 . . 2_675 ?
K4 Cl3 K1 O14 -35.9(6) 5_666 . . 2_675 ?
K3 Cl3 K1 O14 80.7(4) 1_565 . . 2_675 ?
Ir1 Cl3 K1 O11 75.0(5) . . . . ?
K1 Cl3 K1 O11 32(5) 6_556 . . . ?
K4 Cl3 K1 O11 163.5(6) 5_666 . . . ?
K3 Cl3 K1 O11 -79.9(4) 1_565 . . . ?
Ir1 Cl3 K1 Cl1 -35.4(4) . . . . ?
K1 Cl3 K1 Cl1 -79(5) 6_556 . . . ?
K4 Cl3 K1 Cl1 53.2(5) 5_666 . . . ?
K3 Cl3 K1 Cl1 169.8(5) 1_565 . . . ?
Ir1 Cl3 K1 O21 178.1(4) . . . 2_675 ?
K1 Cl3 K1 O21 135(5) 6_556 . . 2_675 ?
K4 Cl3 K1 O21 -93.4(7) 5_666 . . 2_675 ?
K3 Cl3 K1 O21 23.3(6) 1_565 . . 2_675 ?
Ir1 Cl3 K1 W6 158.5(4) . . . . ?
K1 Cl3 K1 W6 115(5) 6_556 . . . ?
K4 Cl3 K1 W6 -112.9(5) 5_666 . . . ?
K3 Cl3 K1 W6 3.7(3) 1_565 . . . ?
Ir1 Cl3 K1 W5 -152.0(5) . . . 2_675 ?
K1 Cl3 K1 W5 165(5) 6_556 . . 2_675 ?
K4 Cl3 K1 W5 -63.4(5) 5_666 . . 2_675 ?
K3 Cl3 K1 W5 53.2(2) 1_565 . . 2_675 ?
Ir1 Cl1 K1 O19 -15.5(13) . . . . ?
K2 Cl1 K1 O19 2(3) 3_655 . . . ?
K4 Cl1 K1 O19 -100.5(12) 5_666 . . . ?
Ir1 Cl1 K1 O1 -177.8(6) . . . 4_565 ?
K2 Cl1 K1 O1 -160(2) 3_655 . . 4_565 ?
K4 Cl1 K1 O1 97.2(6) 5_666 . . 4_565 ?
Ir1 Cl1 K1 O3W -111.9(6) . . . 4_565 ?
K2 Cl1 K1 O3W -94(2) 3_655 . . 4_565 ?
K4 Cl1 K1 O3W 163.1(7) 5_666 . . 4_565 ?
Ir1 Cl1 K1 O20 76.1(6) . . . 2_675 ?
K2 Cl1 K1 O20 94(2) 3_655 . . 2_675 ?
K4 Cl1 K1 O20 -8.9(6) 5_666 . . 2_675 ?
Ir1 Cl1 K1 O18 -34.1(5) . . . . ?
K2 Cl1 K1 O18 -16(2) 3_655 . . . ?
K4 Cl1 K1 O18 -119.1(6) 5_666 . . . ?
Ir1 Cl1 K1 O14 110.1(4) . . . 2_675 ?
K2 Cl1 K1 O14 128(2) 3_655 . . 2_675 ?
K4 Cl1 K1 O14 25.1(5) 5_666 . . 2_675 ?
Ir1 Cl1 K1 Cl3 35.6(4) . . . . ?
K2 Cl1 K1 Cl3 54(2) 3_655 . . . ?
K4 Cl1 K1 Cl3 -49.4(4) 5_666 . . . ?
Ir1 Cl1 K1 O11 -44.7(5) . . . . ?
K2 Cl1 K1 O11 -27(2) 3_655 . . . ?
K4 Cl1 K1 O11 -129.7(5) 5_666 . . . ?
Ir1 Cl1 K1 O21 146.8(7) . . . 2_675 ?
K2 Cl1 K1 O21 165(2) 3_655 . . 2_675 ?
K4 Cl1 K1 O21 61.8(9) 5_666 . . 2_675 ?
Ir1 Cl1 K1 W6 82.3(9) . . . . ?
K2 Cl1 K1 W6 100(2) 3_655 . . . ?
K4 Cl1 K1 W6 -2.7(10) 5_666 . . . ?
Ir1 Cl1 K1 W5 93.3(3) . . . 2_675 ?
K2 Cl1 K1 W5 111(2) 3_655 . . 2_675 ?
K4 Cl1 K1 W5 8.3(4) 5_666 . . 2_675 ?
O21 W6 K1 O19 -127.5(9) 2_675 . . . ?
O21 W6 K1 O19 -45.4(10) . . . . ?
O19 W6 K1 O19 152.3(12) 2_675 . . . ?
O20 W6 K1 O19 124.4(8) 2_675 . . . ?
O20 W6 K1 O19 57.3(8) . . . . ?
K1 W6 K1 O19 87.3(6) 2_675 . . . ?
K3 W6 K1 O19 87.3(6) 1_565 . . . ?
O21 W6 K1 O1 7.4(8) 2_675 . . 4_565 ?
O21 W6 K1 O1 89.5(9) . . . 4_565 ?
O19 W6 K1 O1 -72.9(8) 2_675 . . 4_565 ?
O19 W6 K1 O1 134.9(8) . . . 4_565 ?
O20 W6 K1 O1 -100.7(7) 2_675 . . 4_565 ?
O20 W6 K1 O1 -167.8(6) . . . 4_565 ?
K1 W6 K1 O1 -137.9(5) 2_675 . . 4_565 ?
K3 W6 K1 O1 -137.9(5) 1_565 . . 4_565 ?
O21 W6 K1 O3W -66.3(8) 2_675 . . 4_565 ?
O21 W6 K1 O3W 15.7(10) . . . 4_565 ?
O19 W6 K1 O3W -146.6(8) 2_675 . . 4_565 ?
O19 W6 K1 O3W 61.2(8) . . . 4_565 ?
O20 W6 K1 O3W -174.4(8) 2_675 . . 4_565 ?
O20 W6 K1 O3W 118.5(7) . . . 4_565 ?
K1 W6 K1 O3W 148.4(6) 2_675 . . 4_565 ?
K3 W6 K1 O3W 148.4(6) 1_565 . . 4_565 ?
O21 W6 K1 O20 108.1(8) 2_675 . . 2_675 ?
O21 W6 K1 O20 -169.8(9) . . . 2_675 ?
O19 W6 K1 O20 27.9(8) 2_675 . . 2_675 ?
O19 W6 K1 O20 -124.4(8) . . . 2_675 ?
O20 W6 K1 O20 -67.1(10) . . . 2_675 ?
K1 W6 K1 O20 -37.1(5) 2_675 . . 2_675 ?
K3 W6 K1 O20 -37.1(5) 1_565 . . 2_675 ?
O21 W6 K1 O18 -156.9(8) 2_675 . . . ?
O21 W6 K1 O18 -74.9(10) . . . . ?
O19 W6 K1 O18 122.8(8) 2_675 . . . ?
O19 W6 K1 O18 -29.5(8) . . . . ?
O20 W6 K1 O18 94.9(8) 2_675 . . . ?
O20 W6 K1 O18 27.9(7) . . . . ?
K1 W6 K1 O18 57.8(6) 2_675 . . . ?
K3 W6 K1 O18 57.8(6) 1_565 . . . ?
O21 W6 K1 O14 71.7(7) 2_675 . . 2_675 ?
O21 W6 K1 O14 153.8(8) . . . 2_675 ?
O19 W6 K1 O14 -8.5(7) 2_675 . . 2_675 ?
O19 W6 K1 O14 -160.8(7) . . . 2_675 ?
O20 W6 K1 O14 -36.4(6) 2_675 . . 2_675 ?
O20 W6 K1 O14 -103.5(6) . . . 2_675 ?
K1 W6 K1 O14 -73.5(3) 2_675 . . 2_675 ?
K3 W6 K1 O14 -73.5(3) 1_565 . . 2_675 ?
O21 W6 K1 Cl3 141.8(7) 2_675 . . . ?
O21 W6 K1 Cl3 -136.1(8) . . . . ?
O19 W6 K1 Cl3 61.6(7) 2_675 . . . ?
O19 W6 K1 Cl3 -90.7(7) . . . . ?
O20 W6 K1 Cl3 33.7(6) 2_675 . . . ?
O20 W6 K1 Cl3 -33.4(6) . . . . ?
K1 W6 K1 Cl3 -3.4(3) 2_675 . . . ?
K3 W6 K1 Cl3 -3.4(3) 1_565 . . . ?
O21 W6 K1 O11 -130.3(7) 2_675 . . . ?
O21 W6 K1 O11 -48.3(8) . . . . ?
O19 W6 K1 O11 149.4(7) 2_675 . . . ?
O19 W6 K1 O11 -2.8(7) . . . . ?
O20 W6 K1 O11 121.6(6) 2_675 . . . ?
O20 W6 K1 O11 54.5(5) . . . . ?
K1 W6 K1 O11 84.4(3) 2_675 . . . ?
K3 W6 K1 O11 84.4(3) 1_565 . . . ?
O21 W6 K1 Cl1 99.6(11) 2_675 . . . ?
O21 W6 K1 Cl1 -178.4(11) . . . . ?
O19 W6 K1 Cl1 19.3(11) 2_675 . . . ?
O19 W6 K1 Cl1 -133.0(11) . . . . ?
O20 W6 K1 Cl1 -8.6(10) 2_675 . . . ?
O20 W6 K1 Cl1 -75.6(10) . . . . ?
K1 W6 K1 Cl1 -45.7(8) 2_675 . . . ?
K3 W6 K1 Cl1 -45.7(8) 1_565 . . . ?
O21 W6 K1 O21 82.1(14) . . . 2_675 ?
O19 W6 K1 O21 -80.3(9) 2_675 . . 2_675 ?
O19 W6 K1 O21 127.5(9) . . . 2_675 ?
O20 W6 K1 O21 -108.1(8) 2_675 . . 2_675 ?
O20 W6 K1 O21 -175.2(8) . . . 2_675 ?
K1 W6 K1 O21 -145.3(6) 2_675 . . 2_675 ?
K3 W6 K1 O21 -145.3(6) 1_565 . . 2_675 ?
O21 W6 K1 W5 87.0(6) 2_675 . . 2_675 ?
O21 W6 K1 W5 169.1(8) . . . 2_675 ?
O19 W6 K1 W5 6.7(6) 2_675 . . 2_675 ?
O19 W6 K1 W5 -145.5(6) . . . 2_675 ?
O20 W6 K1 W5 -21.1(5) 2_675 . . 2_675 ?
O20 W6 K1 W5 -88.2(5) . . . 2_675 ?
K1 W6 K1 W5 -58.26(5) 2_675 . . 2_675 ?
K3 W6 K1 W5 -58.26(5) 1_565 . . 2_675 ?
O14 K4 K5 O14 -48.3(10) 6_546 . . 1_545 ?
Cl3 K4 K5 O14 34.4(7) 5_666 . . 1_545 ?
Cl1 K4 K5 O14 104.0(12) 5_666 . . 1_545 ?
Cl1 K4 K5 O14 91.6(7) 2_665 . . 1_545 ?
O15 K4 K5 O14 -19.8(6) 1_545 . . 1_545 ?
Ir1 K4 K5 O14 73.9(7) 5_666 . . 1_545 ?
W5 K4 K5 O14 -15.0(5) 1_545 . . 1_545 ?
W5 K4 K5 O14 -35.9(6) 6_546 . . 1_545 ?
K5 K4 K5 O14 -112.6(12) 6_556 . . 1_545 ?
K1 K4 K5 O14 23.5(11) 5_666 . . 1_545 ?
O14 K4 K5 O1 -70.1(7) 1_545 . . 3_545 ?
O14 K4 K5 O1 -118.4(12) 6_546 . . 3_545 ?
Cl3 K4 K5 O1 -35.7(8) 5_666 . . 3_545 ?
Cl1 K4 K5 O1 33.9(11) 5_666 . . 3_545 ?
Cl1 K4 K5 O1 21.4(6) 2_665 . . 3_545 ?
O15 K4 K5 O1 -90.0(7) 1_545 . . 3_545 ?
Ir1 K4 K5 O1 3.8(7) 5_666 . . 3_545 ?
W5 K4 K5 O1 -85.1(5) 1_545 . . 3_545 ?
W5 K4 K5 O1 -106.0(7) 6_546 . . 3_545 ?
K5 K4 K5 O1 177.2(10) 6_556 . . 3_545 ?
K1 K4 K5 O1 -46.7(13) 5_666 . . 3_545 ?
O14 K4 K5 O5 -117.4(9) 1_545 . . 3_545 ?
O14 K4 K5 O5 -165.6(11) 6_546 . . 3_545 ?
Cl3 K4 K5 O5 -83.0(9) 5_666 . . 3_545 ?
Cl1 K4 K5 O5 -13.3(13) 5_666 . . 3_545 ?
Cl1 K4 K5 O5 -25.8(8) 2_665 . . 3_545 ?
O15 K4 K5 O5 -137.2(8) 1_545 . . 3_545 ?
Ir1 K4 K5 O5 -43.5(9) 5_666 . . 3_545 ?
W5 K4 K5 O5 -132.4(7) 1_545 . . 3_545 ?
W5 K4 K5 O5 -153.3(7) 6_546 . . 3_545 ?
K5 K4 K5 O5 130.0(9) 6_556 . . 3_545 ?
K1 K4 K5 O5 -93.9(13) 5_666 . . 3_545 ?
O14 K4 K5 O10 -178.7(9) 1_545 . . 3_545 ?
O14 K4 K5 O10 133.1(11) 6_546 . . 3_545 ?
Cl3 K4 K5 O10 -144.3(7) 5_666 . . 3_545 ?
Cl1 K4 K5 O10 -74.6(11) 5_666 . . 3_545 ?
Cl1 K4 K5 O10 -87.1(7) 2_665 . . 3_545 ?
O15 K4 K5 O10 161.5(7) 1_545 . . 3_545 ?
Ir1 K4 K5 O10 -104.8(7) 5_666 . . 3_545 ?
W5 K4 K5 O10 166.3(6) 1_545 . . 3_545 ?
W5 K4 K5 O10 145.4(6) 6_546 . . 3_545 ?
K5 K4 K5 O10 68.7(12) 6_556 . . 3_545 ?
K1 K4 K5 O10 -155.2(11) 5_666 . . 3_545 ?
O14 K4 K5 O5W 4.1(10) 1_545 . . 1_545 ?
O14 K4 K5 O5W -44.2(15) 6_546 . . 1_545 ?
Cl3 K4 K5 O5W 38.5(11) 5_666 . . 1_545 ?
Cl1 K4 K5 O5W 108.1(11) 5_666 . . 1_545 ?
Cl1 K4 K5 O5W 95.6(8) 2_665 . . 1_545 ?
O15 K4 K5 O5W -15.7(10) 1_545 . . 1_545 ?
Ir1 K4 K5 O5W 78.0(9) 5_666 . . 1_545 ?
W5 K4 K5 O5W -10.9(8) 1_545 . . 1_545 ?
W5 K4 K5 O5W -31.8(10) 6_546 . . 1_545 ?
K5 K4 K5 O5W -108.6(12) 6_556 . . 1_545 ?
K1 K4 K5 O5W 27.6(16) 5_666 . . 1_545 ?
O14 K4 K5 W1 -92.1(7) 1_545 . . 3_545 ?
O14 K4 K5 W1 -140.4(11) 6_546 . . 3_545 ?
Cl3 K4 K5 W1 -57.7(7) 5_666 . . 3_545 ?
Cl1 K4 K5 W1 11.9(11) 5_666 . . 3_545 ?
Cl1 K4 K5 W1 -0.5(5) 2_665 . . 3_545 ?
O15 K4 K5 W1 -111.9(6) 1_545 . . 3_545 ?
Ir1 K4 K5 W1 -18.2(6) 5_666 . . 3_545 ?
W5 K4 K5 W1 -107.1(4) 1_545 . . 3_545 ?
W5 K4 K5 W1 -128.0(5) 6_546 . . 3_545 ?
K5 K4 K5 W1 155.3(8) 6_556 . . 3_545 ?
K1 K4 K5 W1 -68.6(13) 5_666 . . 3_545 ?
O14 K4 K5 W3 -153.1(8) 1_545 . . 3_545 ?
O14 K4 K5 W3 158.7(10) 6_546 . . 3_545 ?
Cl3 K4 K5 W3 -118.7(6) 5_666 . . 3_545 ?
Cl1 K4 K5 W3 -49.0(11) 5_666 . . 3_545 ?
Cl1 K4 K5 W3 -61.5(6) 2_665 . . 3_545 ?
O15 K4 K5 W3 -172.9(5) 1_545 . . 3_545 ?
Ir1 K4 K5 W3 -79.1(6) 5_666 . . 3_545 ?
W5 K4 K5 W3 -168.0(5) 1_545 . . 3_545 ?
W5 K4 K5 W3 171.0(4) 6_546 . . 3_545 ?
K5 K4 K5 W3 94.3(10) 6_556 . . 3_545 ?
K1 K4 K5 W3 -129.6(11) 5_666 . . 3_545 ?
O14 K4 K5 K1 -44.6(6) 1_545 . . 2_665 ?
O14 K4 K5 K1 -92.9(11) 6_546 . . 2_665 ?
Cl3 K4 K5 K1 -10.3(5) 5_666 . . 2_665 ?
Cl1 K4 K5 K1 59.4(9) 5_666 . . 2_665 ?
Cl1 K4 K5 K1 46.9(3) 2_665 . . 2_665 ?
O15 K4 K5 K1 -64.5(5) 1_545 . . 2_665 ?
Ir1 K4 K5 K1 29.3(4) 5_666 . . 2_665 ?
W5 K4 K5 K1 -59.6(2) 1_545 . . 2_665 ?
W5 K4 K5 K1 -80.5(5) 6_546 . . 2_665 ?
K5 K4 K5 K1 -157.3(11) 6_556 . . 2_665 ?
K1 K4 K5 K1 -21.2(11) 5_666 . . 2_665 ?
O5 W1 O1 K1 -162.6(16) . . . 4_465 ?
O6 W1 O1 K1 -71.9(18) . . . 4_465 ?
O4 W1 O1 K1 104.3(19) . . . 4_465 ?
O2 W1 O1 K1 16.0(18) . . . 4_465 ?
O8 W1 O1 K1 63(5) . . . 4_465 ?
K5 W1 O1 K1 -161(2) 3 . . 4_465 ?
O5 W1 O1 K5 -1.6(10) . . . 3 ?
O6 W1 O1 K5 89.1(9) . . . 3 ?
O4 W1 O1 K5 -94.8(12) . . . 3 ?
O2 W1 O1 K5 177.0(8) . . . 3 ?
O8 W1 O1 K5 -136(4) . . . 3 ?
O1 W1 O2 W2 169.5(11) . . . . ?
O5 W1 O2 W2 -14(3) . . . . ?
O6 W1 O2 W2 -87.6(11) . . . . ?
O4 W1 O2 W2 71.0(12) . . . . ?
O8 W1 O2 W2 -1.7(9) . . . . ?
K5 W1 O2 W2 174.3(8) 3 . . . ?
O3 W2 O2 W1 -169.6(11) . . . . ?
O7 W2 O2 W1 7(3) 6_556 . . . ?
O7 W2 O2 W1 87.2(12) . . . . ?
O2 W2 O2 W1 -70.6(12) 6_556 . . . ?
O8 W2 O2 W1 1.8(9) . . . . ?
O1 W1 O4 W1 -173.6(18) . . . 6_556 ?
O5 W1 O4 W1 82.3(18) . . . 6_556 ?
O6 W1 O4 W1 -3(4) . . . 6_556 ?
O2 W1 O4 W1 -74.0(18) . . . 6_556 ?
O8 W1 O4 W1 -1.5(16) . . . 6_556 ?
K5 W1 O4 W1 134.7(17) 3 . . 6_556 ?
O1 W1 O5 W3 134(2) . . . . ?
O6 W1 O5 W3 30(2) . . . . ?
O4 W1 O5 W3 -127(2) . . . . ?
O2 W1 O5 W3 -43(3) . . . . ?
O8 W1 O5 W3 -55(2) . . . . ?
K5 W1 O5 W3 132(2) 3 . . . ?
O1 W1 O5 K5 1.6(10) . . . 3 ?
O6 W1 O5 K5 -101.6(8) . . . 3 ?
O4 W1 O5 K5 101.0(9) . . . 3 ?
O2 W1 O5 K5 -175.0(17) . . . 3 ?
O8 W1 O5 K5 173.4(8) . . . 3 ?
O10 W3 O5 W1 -131(2) . . . . ?
O18 W3 O5 W1 46(4) . . . . ?
O9 W3 O5 W1 129(2) . . . . ?
O11 W3 O5 W1 -30(2) . . . . ?
O16 W3 O5 W1 56(2) . . . . ?
K5 W3 O5 W1 -132(2) 3 . . . ?
K1 W3 O5 W1 -17(2) . . . . ?
O10 W3 O5 K5 1.1(9) . . . 3 ?
O18 W3 O5 K5 178(3) . . . 3 ?
O9 W3 O5 K5 -98.9(9) . . . 3 ?
O11 W3 O5 K5 101.9(8) . . . 3 ?
O16 W3 O5 K5 -172.6(8) . . . 3 ?
K1 W3 O5 K5 114.9(7) . . . 3 ?
O1 W1 O6 W4 -129.3(17) . . . . ?
O5 W1 O6 W4 -25.7(17) . . . . ?
O4 W1 O6 W4 61(3) . . . . ?
O2 W1 O6 W4 131.4(18) . . . . ?
O8 W1 O6 W4 58.8(17) . . . . ?
K5 W1 O6 W4 -77.7(17) 3 . . . ?
O12 W4 O6 W1 128.5(17) . . . . ?
O19 W4 O6 W1 -65(3) . . . . ?
O11 W4 O6 W1 25.1(17) . . . . ?
O13 W4 O6 W1 -132.5(17) . . . . ?
O17 W4 O6 W1 -58.1(17) . . . . ?
K1 W4 O6 W1 11(2) . . . . ?
O3 W2 O7 W5 130.7(19) . . . . ?
O7 W2 O7 W5 27(2) 6_556 . . . ?
O2 W2 O7 W5 -130.2(19) . . . . ?
O2 W2 O7 W5 -53(3) 6_556 . . . ?
O8 W2 O7 W5 -57.7(19) . . . . ?
O14 W5 O7 W2 -126.4(19) . . . . ?
O20 W5 O7 W2 62(3) . . . . ?
O15 W5 O7 W2 -23.7(19) . . . . ?
O13 W5 O7 W2 132(2) . . . . ?
O17 W5 O7 W2 57.3(19) . . . . ?
K3 W5 O7 W2 12(2) 1_565 . . . ?
K1 W5 O7 W2 -120.0(17) 2_675 . . . ?
K4 W5 O7 W2 -82.7(19) 1_565 . . . ?
O17 P1 O8 W2 60.3(7) 6_556 . . . ?
O17 P1 O8 W2 -60.3(7) . . . . ?
O16 P1 O8 W2 180.0 . . . . ?
K3 P1 O8 W2 0.0 1_565 . . . ?
O17 P1 O8 W1 -179.2(10) 6_556 . . . ?
O17 P1 O8 W1 60.1(14) . . . . ?
O16 P1 O8 W1 -59.6(10) . . . . ?
K3 P1 O8 W1 120.4(10) 1_565 . . . ?
O17 P1 O8 W1 -60.1(14) 6_556 . . 6_556 ?
O17 P1 O8 W1 179.2(10) . . . 6_556 ?
O16 P1 O8 W1 59.6(10) . . . 6_556 ?
K3 P1 O8 W1 -120.4(10) 1_565 . . 6_556 ?
O3 W2 O8 P1 180.0 . . . . ?
O7 W2 O8 P1 -44.5(5) 6_556 . . . ?
O7 W2 O8 P1 44.5(5) . . . . ?
O2 W2 O8 P1 133.4(6) . . . . ?
O2 W2 O8 P1 -133.4(6) 6_556 . . . ?
O3 W2 O8 W1 45.4(4) . . . . ?
O7 W2 O8 W1 -179.1(6) 6_556 . . . ?
O7 W2 O8 W1 -90.2(6) . . . . ?
O2 W2 O8 W1 -1.2(6) . . . . ?
O2 W2 O8 W1 91.9(8) 6_556 . . . ?
O3 W2 O8 W1 -45.4(4) . . . 6_556 ?
O7 W2 O8 W1 90.2(6) 6_556 . . 6_556 ?
O7 W2 O8 W1 179.1(6) . . . 6_556 ?
O2 W2 O8 W1 -91.9(8) . . . 6_556 ?
O2 W2 O8 W1 1.2(6) 6_556 . . 6_556 ?
O1 W1 O8 P1 178(4) . . . . ?
O5 W1 O8 P1 42.1(13) . . . . ?
O6 W1 O8 P1 -45.8(12) . . . . ?
O4 W1 O8 P1 134.9(16) . . . . ?
O2 W1 O8 P1 -133.0(14) . . . . ?
K5 W1 O8 P1 49.8(15) 3 . . . ?
O1 W1 O8 W2 -48(4) . . . . ?
O5 W1 O8 W2 176.3(7) . . . . ?
O6 W1 O8 W2 88.4(6) . . . . ?
O4 W1 O8 W2 -91.0(11) . . . . ?
O2 W1 O8 W2 1.2(6) . . . . ?
K5 W1 O8 W2 -176.0(5) 3 . . . ?
O1 W1 O8 W1 44(4) . . . 6_556 ?
O5 W1 O8 W1 -91.7(8) . . . 6_556 ?
O6 W1 O8 W1 -179.7(8) . . . 6_556 ?
O4 W1 O8 W1 1.0(10) . . . 6_556 ?
O2 W1 O8 W1 93.2(8) . . . 6_556 ?
K5 W1 O8 W1 -84.1(9) 3 . . 6_556 ?
O10 W3 O9 W3 173.4(18) . . . 6_556 ?
O18 W3 O9 W3 71.5(19) . . . 6_556 ?
O11 W3 O9 W3 -34(4) . . . 6_556 ?
O5 W3 O9 W3 -93.5(18) . . . 6_556 ?
O16 W3 O9 W3 -13.0(15) . . . 6_556 ?
K5 W3 O9 W3 -141.3(17) 3 . . 6_556 ?
K1 W3 O9 W3 52(2) . . . 6_556 ?
O18 W3 O10 K5 179.8(10) . . . 3 ?
O9 W3 O10 K5 85.5(13) . . . 3 ?
O11 W3 O10 K5 -83.3(10) . . . 3 ?
O5 W3 O10 K5 -1.1(10) . . . 3 ?
O16 W3 O10 K5 43(6) . . . 3 ?
K1 W3 O10 K5 -135.7(7) . . . 3 ?
O12 W4 O11 W3 -126(2) . . . . ?
O19 W4 O11 W3 132(2) . . . . ?
O6 W4 O11 W3 -29(2) . . . . ?
O13 W4 O11 W3 44(3) . . . . ?
O17 W4 O11 W3 54(2) . . . . ?
K1 W4 O11 W3 139(2) . . . . ?
O12 W4 O11 K1 94.4(7) . . . . ?
O19 W4 O11 K1 -7.1(6) . . . . ?
O6 W4 O11 K1 -168.6(6) . . . . ?
O13 W4 O11 K1 -95.1(16) . . . . ?
O17 W4 O11 K1 -85.5(6) . . . . ?
O10 W3 O11 W4 121(2) . . . . ?
O18 W3 O11 W4 -137(2) . . . . ?
O9 W3 O11 W4 -32(4) . . . . ?
O5 W3 O11 W4 28(2) . . . . ?
O16 W3 O11 W4 -52(2) . . . . ?
K5 W3 O11 W4 76(2) 3 . . . ?
K1 W3 O11 W4 -139(2) . . . . ?
O10 W3 O11 K1 -100.3(9) . . . . ?
O18 W3 O11 K1 2.1(8) . . . . ?
O9 W3 O11 K1 107(2) . . . . ?
O5 W3 O11 K1 167.5(6) . . . . ?
O16 W3 O11 K1 87.0(7) . . . . ?
K5 W3 O11 K1 -145.4(5) 3 . . . ?
O19 K1 O11 W4 6.0(5) . . . . ?
O1 K1 O11 W4 -109.6(8) 4_565 . . . ?
O3W K1 O11 W4 -94.3(8) 4_565 . . . ?
O20 K1 O11 W4 38.7(7) 2_675 . . . ?
O18 K1 O11 W4 161.3(9) . . . . ?
O14 K1 O11 W4 64.2(13) 2_675 . . . ?
Cl3 K1 O11 W4 109.4(6) . . . . ?
Cl1 K1 O11 W4 172.8(5) . . . . ?
O21 K1 O11 W4 -13.1(7) 2_675 . . . ?
W6 K1 O11 W4 7.8(5) . . . . ?
W5 K1 O11 W4 49.7(8) 2_675 . . . ?
O19 K1 O11 W3 -156.8(8) . . . . ?
O1 K1 O11 W3 87.6(9) 4_565 . . . ?
O3W K1 O11 W3 102.8(8) 4_565 . . . ?
O20 K1 O11 W3 -124.1(6) 2_675 . . . ?
O18 K1 O11 W3 -1.6(6) . . . . ?
O14 K1 O11 W3 -98.7(12) 2_675 . . . ?
Cl3 K1 O11 W3 -53.4(6) . . . . ?
Cl1 K1 O11 W3 9.9(7) . . . . ?
O21 K1 O11 W3 -175.9(6) 2_675 . . . ?
W6 K1 O11 W3 -155.0(6) . . . . ?
W5 K1 O11 W3 -113.2(5) 2_675 . . . ?
O19 W4 O12 K2 -96.9(13) . . . 5_665 ?
O11 W4 O12 K2 168.9(12) . . . 5_665 ?
O6 W4 O12 K2 78.9(14) . . . 5_665 ?
O13 W4 O12 K2 -7.3(14) . . . 5_665 ?
O17 W4 O12 K2 -12(7) . . . 5_665 ?
K1 W4 O12 K2 -136.9(12) . . . 5_665 ?
O14 W5 O13 W4 172.2(9) . . . . ?
O20 W5 O13 W4 70.7(10) . . . . ?
O15 W5 O13 W4 -30(2) . . . . ?
O7 W5 O13 W4 -93.3(9) . . . . ?
O17 W5 O13 W4 -11.2(8) . . . . ?
K3 W5 O13 W4 32.2(10) 1_565 . . . ?
K1 W5 O13 W4 119.6(8) 2_675 . . . ?
K4 W5 O13 W4 -161.5(6) 1_565 . . . ?
O12 W4 O13 W5 -168.2(9) . . . . ?
O19 W4 O13 W5 -67.6(9) . . . . ?
O11 W4 O13 W5 21(2) . . . . ?
O6 W4 O13 W5 95.3(9) . . . . ?
O17 W4 O13 W5 11.2(8) . . . . ?
K1 W4 O13 W5 -56.5(10) . . . . ?
O20 W5 O14 K5 127.8(14) . . . 1_565 ?
O15 W5 O14 K5 -135.4(14) . . . 1_565 ?
O13 W5 O14 K5 34.7(15) . . . 1_565 ?
O7 W5 O14 K5 -49.8(15) . . . 1_565 ?
O17 W5 O14 K5 -5(9) . . . 1_565 ?
K3 W5 O14 K5 171.9(10) 1_565 . . 1_565 ?
K1 W5 O14 K5 134.7(17) 2_675 . . 1_565 ?
K4 W5 O14 K5 -122.8(18) 1_565 . . 1_565 ?
O20 W5 O14 K4 -109.3(9) . . . 1_565 ?
O15 W5 O14 K4 -12.5(11) . . . 1_565 ?
O13 W5 O14 K4 157.6(8) . . . 1_565 ?
O7 W5 O14 K4 73.1(9) . . . 1_565 ?
O17 W5 O14 K4 118(8) . . . 1_565 ?
K3 W5 O14 K4 -65.2(10) 1_565 . . 1_565 ?
K1 W5 O14 K4 -102.4(9) 2_675 . . 1_565 ?
O20 W5 O14 K1 -6.9(8) . . . 2_675 ?
O15 W5 O14 K1 89.9(8) . . . 2_675 ?
O13 W5 O14 K1 -100.0(7) . . . 2_675 ?
O7 W5 O14 K1 175.5(6) . . . 2_675 ?
O17 W5 O14 K1 -140(8) . . . 2_675 ?
K3 W5 O14 K1 37.2(8) 1_565 . . 2_675 ?
K4 W5 O14 K1 102.4(9) 1_565 . . 2_675 ?
O14 W5 O15 W5 113(3) . . . 6_556 ?
O20 W5 O15 W5 -145(3) . . . 6_556 ?
O13 W5 O15 W5 -45(4) . . . 6_556 ?
O7 W5 O15 W5 18(3) . . . 6_556 ?
O17 W5 O15 W5 -64(3) . . . 6_556 ?
K3 W5 O15 W5 -124(3) 1_565 . . 6_556 ?
K1 W5 O15 W5 164(3) 2_675 . . 6_556 ?
K4 W5 O15 W5 102(3) 1_565 . . 6_556 ?
O14 W5 O15 K3 -123.1(7) . . . 1_565 ?
O20 W5 O15 K3 -20.8(7) . . . 1_565 ?
O13 W5 O15 K3 78.8(17) . . . 1_565 ?
O7 W5 O15 K3 142.3(7) . . . 1_565 ?
O17 W5 O15 K3 60.8(6) . . . 1_565 ?
K1 W5 O15 K3 -71.2(5) 2_675 . . 1_565 ?
K4 W5 O15 K3 -133.6(9) 1_565 . . 1_565 ?
O14 W5 O15 K4 10.5(9) . . . 1_565 ?
O20 W5 O15 K4 112.8(8) . . . 1_565 ?
O13 W5 O15 K4 -147.6(14) . . . 1_565 ?
O7 W5 O15 K4 -84.1(7) . . . 1_565 ?
O17 W5 O15 K4 -165.6(7) . . . 1_565 ?
K3 W5 O15 K4 133.6(9) 1_565 . . 1_565 ?
K1 W5 O15 K4 62.3(6) 2_675 . . 1_565 ?
O17 P1 O16 W3 48.8(19) 6_556 . . 6_556 ?
O17 P1 O16 W3 176.7(12) . . . 6_556 ?
O8 P1 O16 W3 -67.3(13) . . . 6_556 ?
K3 P1 O16 W3 112.7(13) 1_565 . . 6_556 ?
O17 P1 O16 W3 -176.7(12) 6_556 . . . ?
O17 P1 O16 W3 -48.8(19) . . . . ?
O8 P1 O16 W3 67.3(13) . . . . ?
K3 P1 O16 W3 -112.7(13) 1_565 . . . ?
O10 W3 O16 P1 -93(5) . . . . ?
O18 W3 O16 P1 129.0(16) . . . . ?
O9 W3 O16 P1 -137.4(19) . . . . ?
O11 W3 O16 P1 34.1(15) . . . . ?
O5 W3 O16 P1 -48.5(15) . . . . ?
K5 W3 O16 P1 -55.4(17) 3 . . . ?
K1 W3 O16 P1 85.4(15) . . . . ?
O10 W3 O16 W3 54(6) . . . 6_556 ?
O18 W3 O16 W3 -84.5(9) . . . 6_556 ?
O9 W3 O16 W3 9.2(11) . . . 6_556 ?
O11 W3 O16 W3 -179.4(8) . . . 6_556 ?
O5 W3 O16 W3 98.1(8) . . . 6_556 ?
K5 W3 O16 W3 91.1(8) 3 . . 6_556 ?
K1 W3 O16 W3 -128.1(6) . . . 6_556 ?
O17 P1 O17 W5 -50(2) 6_556 . . . ?
O16 P1 O17 W5 -177.9(12) . . . . ?
O8 P1 O17 W5 66.3(14) . . . . ?
K3 P1 O17 W5 -80.2(11) 1_565 . . . ?
O17 P1 O17 W4 -180.0(2) 6_556 . . . ?
O16 P1 O17 W4 52.5(16) . . . . ?
O8 P1 O17 W4 -63.3(14) . . . . ?
K3 P1 O17 W4 150.2(14) 1_565 . . . ?
O17 P1 O17 K3 29.8(14) 6_556 . . 1_565 ?
O16 P1 O17 K3 -97.7(10) . . . 1_565 ?
O8 P1 O17 K3 146.4(8) . . . 1_565 ?
O14 W5 O17 P1 -95(8) . . . . ?
O20 W5 O17 P1 132.0(13) . . . . ?
O15 W5 O17 P1 36.6(13) . . . . ?
O13 W5 O17 P1 -135.1(14) . . . . ?
O7 W5 O17 P1 -49.3(13) . . . . ?
K3 W5 O17 P1 88.4(12) 1_565 . . . ?
K1 W5 O17 P1 128.7(10) 2_675 . . . ?
K4 W5 O17 P1 18.6(17) 1_565 . . . ?
O14 W5 O17 W4 48(8) . . . . ?
O20 W5 O17 W4 -85.1(6) . . . . ?
O15 W5 O17 W4 179.5(8) . . . . ?
O13 W5 O17 W4 7.8(5) . . . . ?
O7 W5 O17 W4 93.6(6) . . . . ?
K3 W5 O17 W4 -128.7(5) 1_565 . . . ?
K1 W5 O17 W4 -88.4(6) 2_675 . . . ?
K4 W5 O17 W4 161.5(5) 1_565 . . . ?
O14 W5 O17 K3 177(8) . . . 1_565 ?
O20 W5 O17 K3 43.7(5) . . . 1_565 ?
O15 W5 O17 K3 -51.7(6) . . . 1_565 ?
O13 W5 O17 K3 136.6(5) . . . 1_565 ?
O7 W5 O17 K3 -137.7(5) . . . 1_565 ?
K1 W5 O17 K3 40.3(6) 2_675 . . 1_565 ?
K4 W5 O17 K3 -69.8(7) 1_565 . . 1_565 ?
O12 W4 O17 P1 141(6) . . . . ?
O19 W4 O17 P1 -133.5(14) . . . . ?
O11 W4 O17 P1 -40.5(13) . . . . ?
O6 W4 O17 P1 48.7(13) . . . . ?
O13 W4 O17 P1 135.6(14) . . . . ?
K1 W4 O17 P1 -93.8(12) . . . . ?
O12 W4 O17 W5 -3(6) . . . . ?
O19 W4 O17 W5 83.2(7) . . . . ?
O11 W4 O17 W5 176.2(7) . . . . ?
O6 W4 O17 W5 -94.7(7) . . . . ?
O13 W4 O17 W5 -7.8(5) . . . . ?
K1 W4 O17 W5 122.9(4) . . . . ?
O12 W4 O17 K3 -78(6) . . . 1_565 ?
O19 W4 O17 K3 7.9(8) . . . 1_565 ?
O11 W4 O17 K3 100.8(9) . . . 1_565 ?
O6 W4 O17 K3 -170.0(9) . . . 1_565 ?
O13 W4 O17 K3 -83.1(8) . . . 1_565 ?
K1 W4 O17 K3 47.6(6) . . . 1_565 ?
O10 W3 O18 Ir1 -123.8(17) . . . . ?
O9 W3 O18 Ir1 -23.0(18) . . . . ?
O11 W3 O18 Ir1 133.7(16) . . . . ?
O5 W3 O18 Ir1 60(4) . . . . ?
O16 W3 O18 Ir1 50.1(16) . . . . ?
K5 W3 O18 Ir1 -123.6(16) 3 . . . ?
K1 W3 O18 Ir1 136(2) . . . . ?
O10 W3 O18 K1 100.0(10) . . . . ?
O9 W3 O18 K1 -159.1(10) . . . . ?
O11 W3 O18 K1 -2.4(9) . . . . ?
O5 W3 O18 K1 -76(3) . . . . ?
O16 W3 O18 K1 -86.1(8) . . . . ?
K5 W3 O18 K1 100.3(12) 3 . . . ?
O18 Ir1 O18 W3 -8(2) 6_556 . . . ?
Cl1 Ir1 O18 W3 170.1(17) . . . . ?
Cl1 Ir1 O18 W3 84(19) 6_556 . . . ?
Cl3 Ir1 O18 W3 -97.3(17) . . . . ?
Cl2 Ir1 O18 W3 79.3(17) . . . . ?
K2 Ir1 O18 W3 122.4(15) 3_655 . . . ?
K1 Ir1 O18 W3 -140(2) . . . . ?
K1 Ir1 O18 W3 -52.3(19) 6_556 . . . ?
K4 Ir1 O18 W3 -141.9(14) 5_666 . . . ?
O18 Ir1 O18 K1 132.3(5) 6_556 . . . ?
Cl1 Ir1 O18 K1 -49.8(6) . . . . ?
Cl1 Ir1 O18 K1 -136(19) 6_556 . . . ?
Cl3 Ir1 O18 K1 42.8(6) . . . . ?
Cl2 Ir1 O18 K1 -140.5(6) . . . . ?
K2 Ir1 O18 K1 -97.4(6) 3_655 . . . ?
K1 Ir1 O18 K1 87.9(7) 6_556 . . . ?
K4 Ir1 O18 K1 -1.7(9) 5_666 . . . ?
O19 K1 O18 W3 21.8(10) . . . . ?
O1 K1 O18 W3 -127.3(9) 4_565 . . . ?
O3W K1 O18 W3 -60.3(10) 4_565 . . . ?
O20 K1 O18 W3 81.1(11) 2_675 . . . ?
O14 K1 O18 W3 148.2(8) 2_675 . . . ?
Cl3 K1 O18 W3 117.3(11) . . . . ?
O11 K1 O18 W3 1.9(7) . . . . ?
Cl1 K1 O18 W3 -165.2(12) . . . . ?
O21 K1 O18 W3 13.8(18) 2_675 . . . ?
W6 K1 O18 W3 36.7(12) . . . . ?
W5 K1 O18 W3 114.8(8) 2_675 . . . ?
O19 K1 O18 Ir1 -131.8(7) . . . . ?
O1 K1 O18 Ir1 79.0(8) 4_565 . . . ?
O3W K1 O18 Ir1 146.0(9) 4_565 . . . ?
O20 K1 O18 Ir1 -72.6(9) 2_675 . . . ?
O14 K1 O18 Ir1 -5.5(11) 2_675 . . . ?
Cl3 K1 O18 Ir1 -36.4(6) . . . . ?
O11 K1 O18 Ir1 -151.8(10) . . . . ?
Cl1 K1 O18 Ir1 41.1(6) . . . . ?
O21 K1 O18 Ir1 -139.9(9) 2_675 . . . ?
W6 K1 O18 Ir1 -117.0(7) . . . . ?
W5 K1 O18 Ir1 -38.8(10) 2_675 . . . ?
O12 W4 O19 W6 80.1(15) . . . . ?
O11 W4 O19 W6 -175.8(14) . . . . ?
O6 W4 O19 W6 -86(3) . . . . ?
O13 W4 O19 W6 -19.1(14) . . . . ?
O17 W4 O19 W6 -93.2(14) . . . . ?
K1 W4 O19 W6 175.2(19) . . . . ?
O12 W4 O19 K1 -95.1(9) . . . . ?
O11 W4 O19 K1 9.0(8) . . . . ?
O6 W4 O19 K1 98(2) . . . . ?
O13 W4 O19 K1 165.7(8) . . . . ?
O17 W4 O19 K1 91.5(7) . . . . ?
O21 W6 O19 W4 -129.9(14) 2_675 . . . ?
O21 W6 O19 W4 -25.7(15) . . . . ?
O19 W6 O19 W4 102.0(13) 2_675 . . . ?
O20 W6 O19 W4 143.1(14) 2_675 . . . ?
O20 W6 O19 W4 60.2(13) . . . . ?
K1 W6 O19 W4 37.9(16) 2_675 . . . ?
K1 W6 O19 W4 -175.6(17) . . . . ?
K3 W6 O19 W4 102.0(13) 1_565 . . . ?
O21 W6 O19 K1 45.7(7) 2_675 . . . ?
O21 W6 O19 K1 149.9(7) . . . . ?
O19 W6 O19 K1 -82.5(5) 2_675 . . . ?
O20 W6 O19 K1 -41.3(6) 2_675 . . . ?
O20 W6 O19 K1 -124.3(7) . . . . ?
K1 W6 O19 K1 -146.6(4) 2_675 . . . ?
K3 W6 O19 K1 -82.5(5) 1_565 . . . ?
O1 K1 O19 W4 115.5(9) 4_565 . . . ?
O3W K1 O19 W4 57.7(9) 4_565 . . . ?
O20 K1 O19 W4 -148.3(9) 2_675 . . . ?
O18 K1 O19 W4 -26.0(8) . . . . ?
O14 K1 O19 W4 -162.8(7) 2_675 . . . ?
Cl3 K1 O19 W4 -87.8(7) . . . . ?
O11 K1 O19 W4 -6.6(6) . . . . ?
Cl1 K1 O19 W4 -41.9(16) . . . . ?
O21 K1 O19 W4 149.2(10) 2_675 . . . ?
W6 K1 O19 W4 176.9(12) . . . . ?
W5 K1 O19 W4 -153.9(7) 2_675 . . . ?
O1 K1 O19 W6 -61.4(9) 4_565 . . . ?
O3W K1 O19 W6 -119.2(8) 4_565 . . . ?
O20 K1 O19 W6 34.8(5) 2_675 . . . ?
O18 K1 O19 W6 157.0(6) . . . . ?
O14 K1 O19 W6 20.3(8) 2_675 . . . ?
Cl3 K1 O19 W6 95.3(6) . . . . ?
O11 K1 O19 W6 176.5(8) . . . . ?
Cl1 K1 O19 W6 141.1(10) . . . . ?
O21 K1 O19 W6 -27.7(5) 2_675 . . . ?
W5 K1 O19 W6 29.2(5) 2_675 . . . ?
O14 W5 O20 W6 -97.7(13) . . . . ?
O15 W5 O20 W6 158.1(13) . . . . ?
O13 W5 O20 W6 4.4(13) . . . . ?
O7 W5 O20 W6 74(3) . . . . ?
O17 W5 O20 W6 78.5(13) . . . . ?
K3 W5 O20 W6 135.3(16) 1_565 . . . ?
K1 W5 O20 W6 -104.7(13) 2_675 . . . ?
K4 W5 O20 W6 -144.2(11) 1_565 . . . ?
O14 W5 O20 K3 127.0(8) . . . 1_565 ?
O15 W5 O20 K3 22.7(8) . . . 1_565 ?
O13 W5 O20 K3 -130.9(7) . . . 1_565 ?
O7 W5 O20 K3 -61(3) . . . 1_565 ?
O17 W5 O20 K3 -56.8(6) . . . 1_565 ?
K1 W5 O20 K3 120.0(8) 2_675 . . 1_565 ?
K4 W5 O20 K3 80.5(6) 1_565 . . 1_565 ?
O14 W5 O20 K1 7.0(8) . . . 2_675 ?
O15 W5 O20 K1 -97.2(7) . . . 2_675 ?
O13 W5 O20 K1 109.1(6) . . . 2_675 ?
O7 W5 O20 K1 179(2) . . . 2_675 ?
O17 W5 O20 K1 -176.8(6) . . . 2_675 ?
K3 W5 O20 K1 -120.0(8) 1_565 . . 2_675 ?
K4 W5 O20 K1 -39.5(6) 1_565 . . 2_675 ?
O21 W6 O20 W5 -109(4) 2_675 . . . ?
O21 W6 O20 W5 50.1(13) . . . . ?
O19 W6 O20 W5 145.4(14) 2_675 . . . ?
O19 W6 O20 W5 -49.0(13) . . . . ?
O20 W6 O20 W5 -134.9(16) 2_675 . . . ?
K1 W6 O20 W5 108.8(14) 2_675 . . . ?
K1 W6 O20 W5 -87.1(12) . . . . ?
K3 W6 O20 W5 -134.9(16) 1_565 . . . ?
O21 W6 O20 K3 26(4) 2_675 . . 1_565 ?
O21 W6 O20 K3 -175.0(8) . . . 1_565 ?
O19 W6 O20 K3 -79.7(7) 2_675 . . 1_565 ?
O19 W6 O20 K3 85.8(7) . . . 1_565 ?
O20 W6 O20 K3 0.0 2_675 . . 1_565 ?
K1 W6 O20 K3 -116.3(7) 2_675 . . 1_565 ?
K1 W6 O20 K3 47.8(6) . . . 1_565 ?
O21 W6 O20 K1 142(3) 2_675 . . 2_675 ?
O21 W6 O20 K1 -58.7(7) . . . 2_675 ?
O19 W6 O20 K1 36.6(6) 2_675 . . 2_675 ?
O19 W6 O20 K1 -157.8(7) . . . 2_675 ?
O20 W6 O20 K1 116.3(7) 2_675 . . 2_675 ?
K1 W6 O20 K1 164.1(2) . . . 2_675 ?
K3 W6 O20 K1 116.3(7) 1_565 . . 2_675 ?
O21 W6 O21 K1 -134.9(7) 2_675 . . 2_675 ?
O19 W6 O21 K1 -34.9(6) 2_675 . . 2_675 ?
O19 W6 O21 K1 127.9(5) . . . 2_675 ?
O20 W6 O21 K1 24(4) 2_675 . . 2_675 ?
O20 W6 O21 K1 49.3(5) . . . 2_675 ?
K1 W6 O21 K1 159.0(4) . . . 2_675 ?
K3 W6 O21 K1 45.1(7) 1_565 . . 2_675 ?
